data_4122223
loop_
_publ_author_name
'Davis, Christina M.'
'Lim, Jong Min'
'Larsen, Karina R.'
'Kim, Dong Sub'
'Sung, Young Mo'
'Lyons, Dani M.'
'Lynch, Vincent M.'
'Nielsen, Kent A.'
'Jeppesen, Jan O.'
'Kim, Dongho'
'Park, Jung Su'
'Sessler, Jonathan L.'

_publ_section_title
;
 Ion-Regulated Allosteric Binding of Fullerenes (C60 and C70) by
 Tetrathiafulvalene-Calix[4]pyrroles.
;
_journal_issue 29
_journal_name_full 'Journal of the American Chemical Society'
_journal_page_first 10410
_journal_page_last 10417
_journal_paper_doi 10.1021/ja504077f
_journal_volume 136
_journal_year 2014
_chemical_formula_moiety
;
 C60 H44 N4 S16, C70, C24 H52 N 1+, Cl 1-, 2 C5 H12,
 2 C H2 Cl2
;
_chemical_formula_sum 'C166 H124 Cl5 N5 S16'
_chemical_formula_weight 2878.91
_chemical_name_common '[Benzo-TTF-C4P]THACl-C70'
_chemical_name_systematic
;
Benzo-tetrathiafulvalene-calix[4]pyrrole-THACl-fullerene (C70)
;
_space_group_IT_number 14
_symmetry_cell_setting monoclinic
_symmetry_space_group_name_Hall '-P 2yn'
_symmetry_space_group_name_H-M 'P 1 21/n 1'
_atom_sites_solution_hydrogens geom
_atom_sites_solution_primary direct
_atom_sites_solution_secondary difmap
_audit_creation_method SHELXL-97
_audit_update_record
;
2014-04-19 # Formatted by publCIF
;
_cell_angle_alpha 90.00
_cell_angle_beta 106.20(3)
_cell_angle_gamma 90.00
_cell_formula_units_Z 4
_cell_length_a 21.845(4)
_cell_length_b 21.527(4)
_cell_length_c 29.676(6)
_cell_measurement_reflns_used 102922
_cell_measurement_temperature 100(2)
_cell_measurement_theta_max 27.5
_cell_measurement_theta_min 2.0
_cell_volume 13401(5)
_computing_cell_refinement 'CrystalClear (Rigaku Inc., 2008)'
_computing_data_collection 'CrystalClear (Rigaku Inc., 2008)'
_computing_data_reduction 'CrystalClear (Rigaku Inc., 2008)'
_computing_molecular_graphics 'XP SHELXTL/PC, Siemens Analytical'
_computing_structure_refinement 'XL SHELXTL/PC, Siemens Analytical'
_computing_structure_solution
;

SIR97 - Altomare A., Burla M.C., Camalli M., Cascarano G.L., Giacovazzo C., 
Guagliardi A., Moliterni A.G.G., Polidori G.,Spagna R.
;
_diffrn_ambient_temperature 100(2)
_diffrn_measured_fraction_theta_full 0.998
_diffrn_measured_fraction_theta_max 0.998
_diffrn_measurement_device_type 'Rigaku AFC-12 with Saturn 724+ CCD'
_diffrn_measurement_method \w-scans
_diffrn_radiation_monochromator graphite
_diffrn_radiation_source 'fine-focus sealed tube'
_diffrn_radiation_type MoK\a
_diffrn_radiation_wavelength 0.71074
_diffrn_reflns_av_R_equivalents 0.0399
_diffrn_reflns_av_sigmaI/netI 0.0481
_diffrn_reflns_limit_h_max 25
_diffrn_reflns_limit_h_min -25
_diffrn_reflns_limit_k_max 25
_diffrn_reflns_limit_k_min -25
_diffrn_reflns_limit_l_max 28
_diffrn_reflns_limit_l_min -35
_diffrn_reflns_number 85772
_diffrn_reflns_theta_full 25.00
_diffrn_reflns_theta_max 25.00
_diffrn_reflns_theta_min 3.00
_exptl_absorpt_coefficient_mu 0.417
_exptl_absorpt_correction_T_max 1.00
_exptl_absorpt_correction_T_min 0.670
_exptl_absorpt_correction_type multi-scan
_exptl_absorpt_process_details
;
Abscor. T. Higashi (2001). The Rigaku Corporation, Tokyo, Japan.
;
_exptl_crystal_colour 'Dark brown'
_exptl_crystal_density_diffrn 1.427
_exptl_crystal_density_method 'not measured'
_exptl_crystal_description Block
_exptl_crystal_F_000 5984
_exptl_crystal_size_max 0.44
_exptl_crystal_size_mid 0.18
_exptl_crystal_size_min 0.08
_refine_diff_density_max 1.500
_refine_diff_density_min -1.457
_refine_diff_density_rms 0.128
_refine_ls_extinction_method none
_refine_ls_goodness_of_fit_ref 1.767
_refine_ls_hydrogen_treatment constr
_refine_ls_matrix_type fullcycle
_refine_ls_number_parameters 1747
_refine_ls_number_reflns 23561
_refine_ls_number_restraints 4849
_refine_ls_restrained_S_all 2.213
_refine_ls_R_factor_all 0.1343
_refine_ls_R_factor_gt 0.1064
_refine_ls_shift/su_max 0.037
_refine_ls_shift/su_mean 0.002
_refine_ls_structure_factor_coef Fsqd
_refine_ls_weighting_details 'calc w=1/[\s^2^(Fo^2^)+(0.1490P)^2^] where P=(Fo^2^+2Fc^2^)/3'
_refine_ls_weighting_scheme calc
_refine_ls_wR_factor_gt 0.3227
_refine_ls_wR_factor_ref 0.3477
_reflns_number_gt 16915
_reflns_number_total 23561
_reflns_threshold_expression >2sigma(I)
_cod_data_source_file ja504077f_si_003.cif
_cod_data_source_block THAClC4BC70
_cod_depositor_comments
;
The following automatic conversions were performed:

'_symmetry_cell_setting' value 'Monoclinic' changed to 'monoclinic'
according to
/usr/data/users/saulius/crontab/automatic-downloads/rss-feeds/ACS/lib/dictionaries/cif_core.dic
dictionary named 'cif_core.dic' version 2.4.2 from 2011-04-26.

Automatic conversion script
Id: cif_fix_values 2281 2013-09-26 08:29:07Z andrius 

 Adding full bibliography for 4122222--4122225.cif.
;
_cod_original_sg_symbol_Hall -P2yn
_cod_original_sg_symbol_H-M P21/n
_cod_database_code 4122223

loop_
_symmetry_equiv_pos_as_xyz
'x, y, z'
'-x+1/2, y+1/2, -z+1/2'
'-x, -y, -z'
'x-1/2, -y-1/2, z-1/2'

loop_
_atom_site_label
_atom_site_type_symbol
_atom_site_fract_x
_atom_site_fract_y
_atom_site_fract_z
_atom_site_U_iso_or_equiv
_atom_site_adp_type
_atom_site_occupancy
_atom_site_symmetry_multiplicity
_atom_site_calc_flag
_atom_site_refinement_flags
_atom_site_disorder_assembly
_atom_site_disorder_group
Cl1 Cl 0.93517(8) 0.12348(9) 0.03093(6) 0.0435(4) Uani 1 1 d . . .
C1 C 0.8477(3) 0.0637(3) 0.1316(2) 0.0380(15) Uani 1 1 d . . .
C2 C 0.8144(3) 0.0814(3) 0.1630(2) 0.0400(15) Uani 1 1 d . . .
C3 C 0.8091(3) 0.1474(3) 0.1615(2) 0.0428(16) Uani 1 1 d . . .
C4 C 0.8377(3) 0.1692(3) 0.1288(2) 0.0421(16) Uani 1 1 d . . .
C5 C 0.7618(3) 0.1115(4) 0.2274(3) 0.0458(17) Uani 1 1 d . . .
C6 C 0.7444(3) 0.1116(4) 0.2668(3) 0.0489(18) Uani 1 1 d . . .
C7 C 0.7504(4) 0.0849(5) 0.3524(3) 0.066(3) Uani 1 1 d . . .
C8 C 0.7445(4) 0.1490(5) 0.3490(3) 0.062(2) Uani 1 1 d . . .
C9 C 0.7506(4) 0.1851(6) 0.3885(3) 0.078(3) Uani 1 1 d . . .
H9 H 0.7460 0.2280 0.3858 0.094 Uiso 1 1 calc R . .
C10 C 0.7633(5) 0.1579(8) 0.4316(4) 0.097(4) Uani 1 1 d . . .
H10 H 0.7672 0.1819 0.4583 0.117 Uiso 1 1 calc R . .
C11 C 0.7702(5) 0.0932(8) 0.4352(4) 0.099(4) Uani 1 1 d . . .
H11 H 0.7790 0.0747 0.4646 0.118 Uiso 1 1 calc R . .
C12 C 0.7643(4) 0.0563(6) 0.3960(3) 0.081(3) Uani 1 1 d . . .
H12 H 0.7696 0.0135 0.3988 0.097 Uiso 1 1 calc R . .
C13 C 0.8644(3) -0.0001(3) 0.1159(3) 0.0413(16) Uani 1 1 d . . .
C14 C 0.8301(3) -0.0497(3) 0.1386(3) 0.0516(19) Uani 1 1 d . . .
H14A H 0.8441 -0.0458 0.1721 0.077 Uiso 1 1 calc R . .
H14B H 0.8402 -0.0905 0.1297 0.077 Uiso 1 1 calc R . .
H14C H 0.7848 -0.0435 0.1278 0.077 Uiso 1 1 calc R . .
C15 C 0.8406(4) -0.0062(4) 0.0632(3) 0.0516(19) Uani 1 1 d . . .
H15A H 0.7949 -0.0044 0.0536 0.077 Uiso 1 1 calc R . .
H15B H 0.8545 -0.0452 0.0538 0.077 Uiso 1 1 calc R . .
H15C H 0.8575 0.0272 0.0488 0.077 Uiso 1 1 calc R . .
C16 C 0.9357(3) -0.0118(3) 0.1327(2) 0.0389(15) Uani 1 1 d . . .
C17 C 0.9728(3) -0.0517(3) 0.1660(2) 0.0369(15) Uani 1 1 d . . .
C18 C 1.0368(3) -0.0476(3) 0.1636(2) 0.0367(15) Uani 1 1 d . . .
C19 C 1.0393(3) -0.0048(3) 0.1304(2) 0.0390(15) Uani 1 1 d . . .
C20 C 1.0381(3) -0.1222(3) 0.2319(2) 0.0396(15) Uani 1 1 d . . .
C21 C 1.0596(3) -0.1505(3) 0.2739(2) 0.0397(15) Uani 1 1 d . . .
C22 C 1.0728(4) -0.1770(3) 0.3608(3) 0.0475(18) Uani 1 1 d . . .
C23 C 1.1344(4) -0.1741(3) 0.3563(2) 0.0433(16) Uani 1 1 d . . .
C24 C 1.1862(4) -0.1770(3) 0.3950(2) 0.0502(18) Uani 1 1 d . . .
H24 H 1.2271 -0.1754 0.3912 0.060 Uiso 1 1 calc R . .
C25 C 1.1788(5) -0.1820(4) 0.4393(3) 0.070(3) Uani 1 1 d . . .
H25 H 1.2139 -0.1833 0.4656 0.084 Uiso 1 1 calc R . .
C26 C 1.1165(5) -0.1852(4) 0.4438(3) 0.067(2) Uani 1 1 d . . .
H26 H 1.1109 -0.1897 0.4735 0.081 Uiso 1 1 calc R . .
C27 C 1.0644(5) -0.1820(4) 0.4062(3) 0.057(2) Uani 1 1 d . . .
H27 H 1.0237 -0.1832 0.4103 0.069 Uiso 1 1 calc R . .
C28 C 1.0947(3) 0.0183(3) 0.1119(2) 0.0406(15) Uani 1 1 d . . .
C29 C 1.0761(3) 0.0138(4) 0.0588(2) 0.0461(17) Uani 1 1 d . . .
H29A H 1.1114 0.0267 0.0476 0.069 Uiso 1 1 calc R . .
H29B H 1.0402 0.0403 0.0457 0.069 Uiso 1 1 calc R . .
H29C H 1.0652 -0.0283 0.0494 0.069 Uiso 1 1 calc R . .
C30 C 1.1534(3) -0.0227(4) 0.1321(3) 0.0479(17) Uani 1 1 d . . .
H30A H 1.1668 -0.0187 0.1657 0.072 Uiso 1 1 calc R . .
H30B H 1.1873 -0.0098 0.1195 0.072 Uiso 1 1 calc R . .
H30C H 1.1428 -0.0653 0.1239 0.072 Uiso 1 1 calc R . .
C31 C 1.1124(3) 0.0861(3) 0.1274(2) 0.0390(15) Uani 1 1 d . . .
C32 C 1.1642(3) 0.1115(3) 0.1596(2) 0.0380(15) Uani 1 1 d . . .
C33 C 1.1583(3) 0.1768(3) 0.1580(2) 0.0379(15) Uani 1 1 d . . .
C34 C 1.1015(3) 0.1913(3) 0.1237(2) 0.0390(15) Uani 1 1 d . . .
C35 C 1.2590(3) 0.1553(4) 0.2246(2) 0.0449(17) Uani 1 1 d . . .
C36 C 1.3053(3) 0.1625(4) 0.2656(2) 0.0481(18) Uani 1 1 d . . .
C37 C 1.3737(3) 0.1393(5) 0.3505(3) 0.061(2) Uani 1 1 d . . .
C38 C 1.3637(3) 0.2043(5) 0.3473(3) 0.058(2) Uani 1 1 d . . .
C39 C 1.3816(4) 0.2416(5) 0.3872(3) 0.070(3) Uani 1 1 d . . .
H39 H 1.3738 0.2842 0.3855 0.084 Uiso 1 1 calc R . .
C40 C 1.4122(4) 0.2124(8) 0.4308(3) 0.097(5) Uani 1 1 d . . .
H40 H 1.4251 0.2362 0.4579 0.117 Uiso 1 1 calc R . .
C41 C 1.4227(5) 0.1508(8) 0.4331(4) 0.100(5) Uani 1 1 d . . .
H41 H 1.4426 0.1329 0.4621 0.119 Uiso 1 1 calc R . .
C42 C 1.4041(4) 0.1120(6) 0.3927(3) 0.077(3) Uani 1 1 d . . .
H42 H 1.4123 0.0695 0.3948 0.092 Uiso 1 1 calc R . .
C43 C 1.0714(3) 0.2535(3) 0.1058(2) 0.0410(16) Uani 1 1 d . . .
C44 C 1.0514(4) 0.2540(3) 0.0514(2) 0.0448(17) Uani 1 1 d . . .
H44A H 1.0165 0.2258 0.0398 0.067 Uiso 1 1 calc R . .
H44B H 1.0868 0.2414 0.0403 0.067 Uiso 1 1 calc R . .
H44C H 1.0385 0.2952 0.0403 0.067 Uiso 1 1 calc R . .
C45 C 1.1212(4) 0.3056(3) 0.1221(3) 0.0463(17) Uani 1 1 d . . .
H45A H 1.1034 0.3443 0.1085 0.069 Uiso 1 1 calc R . .
H45B H 1.1584 0.2961 0.1123 0.069 Uiso 1 1 calc R . .
H45C H 1.1326 0.3087 0.1557 0.069 Uiso 1 1 calc R . .
C46 C 1.0143(3) 0.2678(3) 0.1237(2) 0.0379(15) Uani 1 1 d . . .
C47 C 1.0044(4) 0.3106(3) 0.1552(2) 0.0421(16) Uani 1 1 d . . .
C48 C 0.9401(4) 0.3046(3) 0.1566(2) 0.0433(17) Uani 1 1 d . . .
C49 C 0.9117(3) 0.2592(3) 0.1263(2) 0.0417(16) Uani 1 1 d . . .
C50 C 0.9939(4) 0.3845(3) 0.2201(2) 0.0495(19) Uani 1 1 d . . .
C51 C 1.0100(5) 0.4182(3) 0.2610(3) 0.057(2) Uani 1 1 d . . .
C52 C 1.0153(7) 0.4499(4) 0.3446(3) 0.082(4) Uani 1 1 d . . .
C53 C 1.0802(7) 0.4502(4) 0.3435(3) 0.079(3) Uani 1 1 d . . .
C54 C 1.1294(7) 0.4572(4) 0.3837(3) 0.090(4) Uani 1 1 d . . .
H54 H 1.1714 0.4565 0.3823 0.108 Uiso 1 1 calc R . .
C55 C 1.1164(11) 0.4651(6) 0.4255(4) 0.122(6) Uani 1 1 d . . .
H55 H 1.1496 0.4707 0.4527 0.146 Uiso 1 1 calc R . .
C56 C 1.0544(11) 0.4648(5) 0.4279(4) 0.118(6) Uani 1 1 d . . .
H56 H 1.0475 0.4700 0.4572 0.142 Uiso 1 1 calc R . .
C57 C 0.9997(8) 0.4569(4) 0.3883(4) 0.112(5) Uani 1 1 d . . .
H57 H 0.9581 0.4564 0.3906 0.135 Uiso 1 1 calc R . .
C58 C 0.8423(3) 0.2348(3) 0.1100(3) 0.0438(16) Uani 1 1 d . . .
C59 C 0.8193(3) 0.2342(4) 0.0561(3) 0.0503(18) Uani 1 1 d . . .
H59A H 0.8232 0.2751 0.0444 0.075 Uiso 1 1 calc R . .
H59B H 0.7755 0.2214 0.0461 0.075 Uiso 1 1 calc R . .
H59C H 0.8448 0.2057 0.0442 0.075 Uiso 1 1 calc R . .
C60 C 0.8005(4) 0.2791(3) 0.1289(3) 0.054(2) Uani 1 1 d . . .
H60A H 0.8134 0.2780 0.1625 0.081 Uiso 1 1 calc R . .
H60B H 0.7567 0.2666 0.1174 0.081 Uiso 1 1 calc R . .
H60C H 0.8052 0.3206 0.1184 0.081 Uiso 1 1 calc R . .
N1 N 0.8599(3) 0.1181(3) 0.1113(2) 0.0403(13) Uani 1 1 d . . .
H1N H 0.8794 0.1196 0.0899 0.048 Uiso 1 1 calc R . .
N2 N 0.9567(3) 0.2377(3) 0.10628(19) 0.0387(13) Uani 1 1 d . . .
H2N H 0.9501 0.2089 0.0854 0.046 Uiso 1 1 calc R . .
N3 N 1.0753(3) 0.1355(3) 0.10637(19) 0.0378(13) Uani 1 1 d . . .
H3N H 1.0398 0.1317 0.0848 0.045 Uiso 1 1 calc R . .
N4 N 0.9777(3) 0.0164(3) 0.11187(19) 0.0391(13) Uani 1 1 d . . .
H4 H 0.9669 0.0437 0.0900 0.047 Uiso 1 1 calc R . .
S1 S 0.77846(9) 0.04219(9) 0.20067(7) 0.0465(4) Uani 1 1 d . . .
S2 S 0.76825(9) 0.18160(9) 0.19792(7) 0.0475(4) Uani 1 1 d . . .
S3 S 0.72839(9) 0.18101(11) 0.29285(7) 0.0545(5) Uani 1 1 d . . .
S4 S 0.73897(10) 0.04369(11) 0.29867(8) 0.0611(6) Uani 1 1 d . . .
S5 S 0.91562(10) 0.35688(9) 0.19428(7) 0.0504(5) Uani 1 1 d . . .
S6 S 1.05121(10) 0.36730(8) 0.19122(6) 0.0473(4) Uani 1 1 d . . .
S7 S 1.08823(13) 0.44282(9) 0.28723(7) 0.0667(6) Uani 1 1 d . . .
S8 S 0.95498(15) 0.43856(10) 0.29167(8) 0.0729(7) Uani 1 1 d . . .
S9 S 1.21991(8) 0.22120(9) 0.19399(6) 0.0426(4) Uani 1 1 d . . .
S10 S 1.23449(8) 0.08232(9) 0.19890(6) 0.0433(4) Uani 1 1 d . . .
S11 S 1.34682(9) 0.09881(11) 0.29727(7) 0.0560(5) Uani 1 1 d . . .
S12 S 1.32915(9) 0.23516(11) 0.29110(6) 0.0524(5) Uani 1 1 d . . .
S13 S 0.95729(8) -0.10609(8) 0.20580(6) 0.0408(4) Uani 1 1 d . . .
S14 S 1.09167(8) -0.09957(8) 0.19971(6) 0.0394(4) Uani 1 1 d . . .
S15 S 1.14067(9) -0.16985(9) 0.29870(6) 0.0439(4) Uani 1 1 d . . .
S16 S 1.00981(9) -0.17153(8) 0.30875(7) 0.0452(4) Uani 1 1 d . . .
N5 N 1.0186(2) 0.3610(2) -0.25031(18) 0.0320(11) Uani 1 1 d . . .
C61 C 1.0015(3) 0.3109(3) -0.2203(2) 0.0344(14) Uani 1 1 d . . .
H61A H 0.9791 0.2782 -0.2408 0.041 Uiso 1 1 calc R . .
H61B H 0.9719 0.3284 -0.2047 0.041 Uiso 1 1 calc R . .
C62 C 1.0564(3) 0.2816(3) -0.1832(2) 0.0397(15) Uani 1 1 d . . .
H62A H 1.0755 0.2493 -0.1976 0.048 Uiso 1 1 calc R . .
H62B H 1.0886 0.3129 -0.1709 0.048 Uiso 1 1 calc R . .
C63 C 1.0350(3) 0.2540(3) -0.1432(2) 0.0401(15) Uani 1 1 d . . .
H63A H 1.0045 0.2211 -0.1553 0.048 Uiso 1 1 calc R . .
H63B H 1.0135 0.2859 -0.1301 0.048 Uiso 1 1 calc R . .
C64 C 1.0902(3) 0.2278(4) -0.1043(2) 0.0445(17) Uani 1 1 d . . .
H64A H 1.1075 0.1920 -0.1163 0.053 Uiso 1 1 calc R . .
H64B H 1.1236 0.2589 -0.0956 0.053 Uiso 1 1 calc R . .
C65 C 1.0712(4) 0.2087(4) -0.0606(2) 0.0485(18) Uani 1 1 d . . .
H65A H 1.1097 0.2000 -0.0357 0.058 Uiso 1 1 calc R . .
H65B H 1.0502 0.2436 -0.0506 0.058 Uiso 1 1 calc R . .
C66 C 1.0276(4) 0.1523(4) -0.0665(3) 0.0539(19) Uani 1 1 d . . .
H66A H 0.9876 0.1617 -0.0889 0.081 Uiso 1 1 calc R . .
H66B H 1.0205 0.1421 -0.0369 0.081 Uiso 1 1 calc R . .
H66C H 1.0472 0.1177 -0.0775 0.081 Uiso 1 1 calc R . .
C67 C 1.0596(3) 0.4115(3) -0.2201(2) 0.0385(15) Uani 1 1 d . . .
H67A H 1.1015 0.3942 -0.2057 0.046 Uiso 1 1 calc R . .
H67B H 1.0649 0.4449 -0.2406 0.046 Uiso 1 1 calc R . .
C68 C 1.0348(3) 0.4395(3) -0.1813(2) 0.0382(15) Uani 1 1 d . . .
H68A H 0.9984 0.4659 -0.1950 0.046 Uiso 1 1 calc R . .
H68B H 1.0211 0.4066 -0.1640 0.046 Uiso 1 1 calc R . .
C69 C 1.0871(3) 0.4775(4) -0.1481(2) 0.0461(17) Uani 1 1 d . . .
H69A H 1.1216 0.4497 -0.1328 0.055 Uiso 1 1 calc R . .
H69B H 1.1037 0.5069 -0.1664 0.055 Uiso 1 1 calc R . .
C70 C 1.0669(3) 0.5123(3) -0.1112(2) 0.0429(16) Uani 1 1 d . . .
H70A H 1.0503 0.4829 -0.0928 0.051 Uiso 1 1 calc R . .
H70B H 1.0324 0.5402 -0.1264 0.051 Uiso 1 1 calc R . .
C71 C 1.1193(4) 0.5499(4) -0.0783(3) 0.0478(17) Uani 1 1 d . . .
H71A H 1.1514 0.5216 -0.0602 0.057 Uiso 1 1 calc R . .
H71B H 1.1394 0.5757 -0.0969 0.057 Uiso 1 1 calc R . .
C72 C 1.0969(4) 0.5907(4) -0.0451(3) 0.055(2) Uani 1 1 d . . .
H72A H 1.0646 0.6185 -0.0626 0.083 Uiso 1 1 calc R . .
H72B H 1.1321 0.6143 -0.0263 0.083 Uiso 1 1 calc R . .
H72C H 1.0795 0.5654 -0.0250 0.083 Uiso 1 1 calc R . .
C73 C 1.0577(3) 0.3327(3) -0.2803(2) 0.0387(15) Uani 1 1 d . . .
H73A H 1.0971 0.3168 -0.2596 0.046 Uiso 1 1 calc R . .
H73B H 1.0343 0.2976 -0.2972 0.046 Uiso 1 1 calc R . .
C74 C 1.0738(4) 0.3764(3) -0.3155(2) 0.0428(16) Uani 1 1 d . . .
H74A H 1.1071 0.4048 -0.2991 0.051 Uiso 1 1 calc R . .
H74B H 1.0365 0.4008 -0.3308 0.051 Uiso 1 1 calc R . .
C75 C 1.0962(4) 0.3410(4) -0.3524(3) 0.0473(17) Uani 1 1 d . . .
H75A H 1.0611 0.3165 -0.3713 0.057 Uiso 1 1 calc R . .
H75B H 1.1301 0.3127 -0.3369 0.057 Uiso 1 1 calc R . .
C76 C 1.1204(4) 0.3848(4) -0.3843(3) 0.0466(17) Uani 1 1 d . . .
H76A H 1.0864 0.4132 -0.3995 0.056 Uiso 1 1 calc R . .
H76B H 1.1553 0.4093 -0.3652 0.056 Uiso 1 1 calc R . .
C77 C 1.1431(4) 0.3513(4) -0.4220(3) 0.0545(19) Uani 1 1 d . . .
H77A H 1.1072 0.3306 -0.4436 0.065 Uiso 1 1 calc R . .
H77B H 1.1741 0.3198 -0.4074 0.065 Uiso 1 1 calc R . .
C78 C 1.1733(4) 0.3967(5) -0.4492(3) 0.063(2) Uani 1 1 d . . .
H78A H 1.1421 0.4268 -0.4649 0.094 Uiso 1 1 calc R . .
H78B H 1.1883 0.3743 -0.4720 0.094 Uiso 1 1 calc R . .
H78C H 1.2085 0.4176 -0.4278 0.094 Uiso 1 1 calc R . .
C79 C 0.9575(3) 0.3898(3) -0.2807(2) 0.0383(15) Uani 1 1 d . . .
H79A H 0.9334 0.4056 -0.2601 0.046 Uiso 1 1 calc R . .
H79B H 0.9688 0.4251 -0.2970 0.046 Uiso 1 1 calc R . .
C80 C 0.9146(3) 0.3485(3) -0.3162(2) 0.0403(15) Uani 1 1 d . . .
H80A H 0.8915 0.3212 -0.3008 0.048 Uiso 1 1 calc R . .
H80B H 0.9400 0.3230 -0.3311 0.048 Uiso 1 1 calc R . .
C81 C 0.8671(3) 0.3870(3) -0.3536(2) 0.0402(15) Uani 1 1 d . . .
H81A H 0.8463 0.4164 -0.3379 0.048 Uiso 1 1 calc R . .
H81B H 0.8906 0.4108 -0.3710 0.048 Uiso 1 1 calc R . .
C82 C 0.8170(3) 0.3499(3) -0.3876(2) 0.0435(16) Uani 1 1 d . . .
H82A H 0.7936 0.3258 -0.3702 0.052 Uiso 1 1 calc R . .
H82B H 0.8377 0.3209 -0.4037 0.052 Uiso 1 1 calc R . .
C83 C 0.7697(4) 0.3894(4) -0.4242(3) 0.0516(19) Uani 1 1 d . . .
H83A H 0.7925 0.4104 -0.4436 0.062 Uiso 1 1 calc R . .
H83B H 0.7519 0.4209 -0.4083 0.062 Uiso 1 1 calc R . .
C84 C 0.7151(4) 0.3511(5) -0.4560(3) 0.064(2) Uani 1 1 d . . .
H84A H 0.7308 0.3277 -0.4780 0.097 Uiso 1 1 calc R . .
H84B H 0.6819 0.3786 -0.4728 0.097 Uiso 1 1 calc R . .
H84C H 0.6983 0.3233 -0.4372 0.097 Uiso 1 1 calc R . .
C2B C 1.1431(7) 0.4440(8) 0.0360(5) 0.132(5) Uani 1 1 d . . .
H2B1 H 1.1716 0.4337 0.0665 0.158 Uiso 1 1 calc R . .
H2B2 H 1.1578 0.4825 0.0254 0.158 Uiso 1 1 calc R . .
Cl2 Cl 1.1444(3) 0.3808(3) -0.0065(2) 0.187(2) Uani 1 1 d . . .
Cl3 Cl 1.06857(18) 0.45341(15) 0.04046(13) 0.1069(10) Uani 1 1 d . . .
Cl4 Cl 1.1949(2) 0.4427(2) 0.16365(14) 0.1103(14) Uani 0.80 1 d PD A 1
Cl5 Cl 1.22840(18) 0.3810(2) 0.25604(15) 0.1119(14) Uani 0.80 1 d PDU A 1
C1B C 1.2438(9) 0.4409(8) 0.2206(4) 0.109(5) Uiso 0.80 1 d PDU A 1
H1B1 H 1.2399 0.4803 0.2354 0.131 Uiso 0.80 1 calc PR A 1
H1B2 H 1.2876 0.4372 0.2195 0.131 Uiso 0.80 1 calc PR A 1
Cl6 Cl 1.2251(12) 0.4384(12) 0.2362(7) 0.136(6) Uiso 0.20 1 d PDU B 2
Cl7 Cl 1.2483(12) 0.3671(11) 0.3243(8) 0.158(8) Uiso 0.20 1 d PD B 2
C1BA C 1.1945(16) 0.408(3) 0.2796(16) 0.109(5) Uiso 0.20 1 d PDU B 2
H1B3 H 1.1597 0.3800 0.2649 0.131 Uiso 0.20 1 calc PR B 2
H1B4 H 1.1769 0.4415 0.2937 0.131 Uiso 0.20 1 calc PR B 2
C1A C 0.9457(4) 0.1643(4) 0.2463(3) 0.129(4) Uani 1 1 d DU . .
C2A C 0.9527(4) 0.0975(4) 0.2451(3) 0.114(3) Uani 1 1 d DU . .
C3A C 1.0142(4) 0.0846(4) 0.2379(3) 0.103(3) Uani 1 1 d DU . .
C4A C 1.0434(4) 0.1442(4) 0.2335(3) 0.109(3) Uani 1 1 d DU . .
C5A C 1.0007(5) 0.1911(4) 0.2392(4) 0.126(4) Uani 1 1 d DU . .
C6A C 1.0261(5) 0.2460(4) 0.2642(4) 0.134(4) Uani 1 1 d DU . .
C7A C 1.0927(7) 0.2522(5) 0.2828(4) 0.140(4) Uani 1 1 d DU . .
C8A C 1.1344(5) 0.2055(6) 0.2794(4) 0.124(3) Uani 1 1 d DU . .
C9A C 1.1088(5) 0.1501(5) 0.2521(4) 0.117(3) Uani 1 1 d DU . .
C10A C 1.1459(4) 0.0995(6) 0.2761(4) 0.112(3) Uani 1 1 d DU . .
C11A C 1.1189(6) 0.0440(5) 0.2820(4) 0.121(3) Uani 1 1 d DU . .
C12A C 1.0497(4) 0.0360(4) 0.2594(4) 0.105(3) Uani 1 1 d DU . .
C13A C 1.0273(6) -0.0022(4) 0.2930(4) 0.118(4) Uani 1 1 d DU . .
C14A C 0.9712(5) 0.0099(4) 0.3002(4) 0.123(4) Uani 1 1 d DU . .
C15A C 0.9307(4) 0.0604(4) 0.2751(3) 0.118(3) Uani 1 1 d DU . .
C16A C 0.9021(5) 0.0883(4) 0.3090(3) 0.137(4) Uani 1 1 d DU . .
C17A C 0.8931(5) 0.1502(4) 0.3086(3) 0.139(4) Uani 1 1 d DU . .
C18A C 0.9148(5) 0.1900(4) 0.2773(3) 0.134(4) Uani 1 1 d DU . .
C19A C 0.9412(5) 0.2450(4) 0.3033(4) 0.148(4) Uani 1 1 d DU . .
C20A C 0.9940(7) 0.2728(5) 0.2949(4) 0.146(4) Uani 1 1 d DU . .
C21A C 0.9033(5) 0.1827(4) 0.3533(3) 0.140(4) Uani 1 1 d DU . .
C22A C 0.9303(6) 0.2403(4) 0.3482(3) 0.152(4) Uani 1 1 d DU . .
C23A C 0.9170(4) 0.1489(4) 0.3949(3) 0.132(3) Uani 1 1 d DU . .
C24A C 0.9272(4) 0.0827(4) 0.3953(3) 0.133(3) Uani 1 1 d DU . .
C25A C 0.9197(4) 0.0524(4) 0.3505(2) 0.123(3) Uani 1 1 d DU . .
C26A C 0.9670(4) 0.0533(4) 0.4344(3) 0.128(3) Uani 1 1 d DU . .
C27A C 1.0107(5) 0.0059(4) 0.4293(3) 0.139(4) Uani 1 1 d DU . .
C28A C 1.0131(4) -0.0133(4) 0.3855(3) 0.129(4) Uani 1 1 d DU . .
C29A C 0.9617(6) 0.0060(4) 0.3456(3) 0.132(4) Uani 1 1 d DU . .
C30A C 1.0748(7) -0.0270(5) 0.3774(4) 0.133(4) Uani 1 1 d DU . .
C31A C 1.0836(9) -0.0178(6) 0.3327(6) 0.123(4) Uani 1 1 d U . .
C32A C 1.1302(5) -0.0156(6) 0.4132(5) 0.135(4) Uani 1 1 d DU . .
C33A C 1.1871(9) 0.0124(7) 0.4066(6) 0.141(4) Uani 1 1 d U . .
C34A C 1.1885(8) 0.0306(9) 0.3650(7) 0.138(4) Uani 1 1 d U . .
C35A C 1.2173(9) 0.0500(9) 0.4499(7) 0.141(4) Uani 1 1 d U . .
C36A C 1.1269(6) -0.0002(6) 0.4591(4) 0.135(4) Uani 1 1 d DU . .
C37A C 1.1766(9) 0.0404(7) 0.4809(5) 0.125(4) Uani 1 1 d U . .
C38A C 1.1694(7) 0.0882(4) 0.5106(4) 0.117(4) Uani 1 1 d DU . .
C39A C 1.1102(4) 0.0999(4) 0.5171(4) 0.123(4) Uani 1 1 d DU . .
C40A C 1.0593(5) 0.0623(4) 0.4960(3) 0.133(4) Uani 1 1 d DU . .
C41A C 1.1994(4) 0.1472(4) 0.5061(4) 0.104(3) Uani 1 1 d DU . .
C42A C 1.1575(4) 0.1955(3) 0.5109(3) 0.086(3) Uani 1 1 d DU . .
C43A C 1.1002(4) 0.1671(4) 0.5176(3) 0.111(3) Uani 1 1 d DU . .
C44A C 1.1515(4) 0.2486(4) 0.4831(3) 0.089(3) Uani 1 1 d DU . .
C45A C 1.0894(4) 0.2748(4) 0.4621(3) 0.111(3) Uani 1 1 d DU . .
C46A C 1.0358(4) 0.2478(4) 0.4706(3) 0.118(3) Uani 1 1 d DU . .
C47A C 1.0430(4) 0.1919(4) 0.4986(3) 0.118(3) Uani 1 1 d DU . .
C48A C 0.9874(4) 0.1518(4) 0.4762(3) 0.126(3) Uani 1 1 d DU . .
C49A C 0.9975(4) 0.0881(4) 0.4760(3) 0.120(3) Uani 1 1 d DU . .
C50A C 0.9789(4) 0.2406(4) 0.4322(3) 0.136(4) Uani 1 1 d DU . .
C51A C 0.9506(4) 0.1828(4) 0.4375(3) 0.138(4) Uani 1 1 d DU . .
C52A C 0.9749(4) 0.2675(5) 0.3896(3) 0.143(4) Uani 1 1 d DU . .
C53A C 1.0298(7) 0.2980(5) 0.3808(4) 0.140(4) Uani 1 1 d DU . .
C54A C 1.0879(4) 0.2977(5) 0.4168(3) 0.123(4) Uani 1 1 d DU . .
C55A C 1.1499(6) 0.2861(5) 0.4095(3) 0.109(3) Uani 1 1 d DU . .
C56A C 1.1568(8) 0.2734(7) 0.3657(5) 0.121(3) Uani 1 1 d U . .
C57A C 1.1058(10) 0.2834(6) 0.3258(5) 0.128(4) Uani 1 1 d U . .
C58A C 1.0436(10) 0.2974(6) 0.3344(6) 0.139(4) Uani 1 1 d U . .
C59A C 1.2025(7) 0.2257(8) 0.3624(5) 0.116(3) Uani 1 1 d U . .
C60A C 1.1899(8) 0.1889(9) 0.3181(5) 0.129(3) Uani 1 1 d U . .
C61A C 1.1968(7) 0.1248(9) 0.3187(6) 0.122(3) Uani 1 1 d U . .
C62A C 1.2152(7) 0.0882(10) 0.3568(7) 0.132(4) Uani 1 1 d U . .
C63A C 1.2417(6) 0.1249(10) 0.4001(6) 0.129(4) Uani 1 1 d U . .
C64A C 1.2358(6) 0.1835(9) 0.4006(6) 0.118(3) Uani 1 1 d U . .
C65A C 1.2294(5) 0.2074(6) 0.4461(4) 0.103(3) Uani 1 1 d DU . .
C66A C 1.1880(4) 0.2545(4) 0.4502(3) 0.094(3) Uani 1 1 d DU . .
C67A C 1.2339(5) 0.1521(5) 0.4739(4) 0.107(3) Uani 1 1 d DU . .
C68A C 1.2387(7) 0.1001(10) 0.4462(7) 0.133(4) Uani 1 1 d U . .
C69A C 1.0679(5) 0.0113(5) 0.4671(3) 0.126(4) Uani 1 1 d DU . .
C70A C 1.1350(9) 0.0101(8) 0.3214(6) 0.131(4) Uani 1 1 d U . .
C1E C 1.0493(6) -0.3598(6) 0.4601(5) 0.109(4) Uani 1 1 d DU . .
H1E1 H 1.0540 -0.3990 0.4459 0.163 Uiso 1 1 d R . .
H1E2 H 1.0431 -0.3275 0.4369 0.163 Uiso 1 1 d R . .
H1E3 H 1.0131 -0.3615 0.4724 0.163 Uiso 1 1 d R . .
C2E C 1.1070(8) -0.3471(9) 0.4976(5) 0.170(5) Uani 1 1 d DU . .
H2E1 H 1.1055 -0.3048 0.5086 0.204 Uiso 1 1 calc R . .
H2E2 H 1.1437 -0.3506 0.4854 0.204 Uiso 1 1 calc R . .
C3E C 1.1144(9) -0.3902(9) 0.5370(6) 0.199(6) Uani 1 1 d DU . .
H3E1 H 1.0740 -0.3944 0.5443 0.239 Uiso 1 1 calc R . .
H3E2 H 1.1264 -0.4309 0.5282 0.239 Uiso 1 1 calc R . .
C4E C 1.1629(12) -0.3685(12) 0.5786(6) 0.227(7) Uani 1 1 d DU . .
H4E1 H 1.1802 -0.4037 0.5984 0.273 Uiso 1 1 calc R . .
H4E2 H 1.1434 -0.3407 0.5963 0.273 Uiso 1 1 calc R . .
C5E C 1.2147(12) -0.3360(15) 0.5659(11) 0.289(12) Uani 1 1 d DU . .
H5E1 H 1.2446 -0.3655 0.5603 0.433 Uiso 1 1 d R . .
H5E2 H 1.2358 -0.3092 0.5914 0.433 Uiso 1 1 d R . .
H5E3 H 1.1976 -0.3116 0.5382 0.433 Uiso 1 1 d R . .
C1F C 1.2098(9) -0.3568(12) 0.7327(9) 0.238(9) Uani 1 1 d DU . .
H1F1 H 1.2020 -0.3950 0.7469 0.356 Uiso 1 1 d R . .
H1F2 H 1.1819 -0.3541 0.7014 0.356 Uiso 1 1 d R . .
H1F3 H 1.2021 -0.3224 0.7509 0.356 Uiso 1 1 d R . .
C2F C 1.2745(9) -0.3542(9) 0.7289(5) 0.190(6) Uani 1 1 d DU . .
H2F1 H 1.2862 -0.3949 0.7201 0.228 Uiso 1 1 calc R . .
H2F2 H 1.2758 -0.3255 0.7040 0.228 Uiso 1 1 calc R . .
C3F C 1.3213(6) -0.3349(6) 0.7716(4) 0.134(4) Uani 1 1 d DU . .
H3F1 H 1.3579 -0.3178 0.7635 0.161 Uiso 1 1 calc R . .
H3F2 H 1.3031 -0.3021 0.7862 0.161 Uiso 1 1 calc R . .
C4F C 1.3425(9) -0.3842(7) 0.8050(4) 0.159(5) Uani 1 1 d DU . .
H4F1 H 1.3797 -0.4029 0.7987 0.190 Uiso 1 1 calc R . .
H4F2 H 1.3094 -0.4156 0.7986 0.190 Uiso 1 1 calc R . .
C5F C 1.3587(6) -0.3700(6) 0.8544(3) 0.099(4) Uani 1 1 d DU . .
H5F1 H 1.3621 -0.3257 0.8582 0.149 Uiso 1 1 d R . .
H5F2 H 1.3994 -0.3887 0.8685 0.149 Uiso 1 1 d R . .
H5F3 H 1.3281 -0.3856 0.8694 0.149 Uiso 1 1 d R . .

loop_
_atom_site_aniso_label
_atom_site_aniso_U_11
_atom_site_aniso_U_22
_atom_site_aniso_U_33
_atom_site_aniso_U_23
_atom_site_aniso_U_13
_atom_site_aniso_U_12
Cl1 0.0435(9) 0.0508(10) 0.0347(8) -0.0046(7) 0.0086(7) -0.0027(8)
C1 0.027(3) 0.039(4) 0.046(4) 0.000(3) 0.007(3) 0.003(3)
C2 0.034(3) 0.041(4) 0.044(4) 0.002(3) 0.009(3) 0.003(3)
C3 0.038(4) 0.042(4) 0.047(4) -0.001(3) 0.011(3) 0.000(3)
C4 0.037(4) 0.042(4) 0.046(4) 0.002(3) 0.009(3) 0.006(3)
C5 0.036(4) 0.051(4) 0.051(4) 0.001(3) 0.012(3) 0.005(3)
C6 0.035(4) 0.060(5) 0.053(4) 0.003(4) 0.014(3) 0.005(3)
C7 0.031(4) 0.114(8) 0.056(5) 0.028(5) 0.015(3) 0.005(5)
C8 0.032(4) 0.104(8) 0.052(5) 0.010(5) 0.013(3) 0.010(4)
C9 0.052(5) 0.130(9) 0.048(5) -0.003(5) 0.007(4) 0.017(5)
C10 0.082(8) 0.162(13) 0.049(6) 0.011(7) 0.020(5) 0.023(8)
C11 0.063(6) 0.191(15) 0.043(6) 0.035(7) 0.016(4) 0.023(8)
C12 0.038(5) 0.137(10) 0.071(7) 0.037(6) 0.020(4) 0.013(5)
C13 0.033(3) 0.035(4) 0.054(4) -0.006(3) 0.009(3) -0.004(3)
C14 0.038(4) 0.040(4) 0.080(6) -0.007(4) 0.021(4) -0.004(3)
C15 0.045(4) 0.049(5) 0.056(5) -0.010(4) 0.006(3) -0.002(4)
C16 0.035(3) 0.033(4) 0.050(4) -0.009(3) 0.014(3) -0.001(3)
C17 0.039(4) 0.032(4) 0.043(4) -0.008(3) 0.016(3) -0.004(3)
C18 0.038(4) 0.033(4) 0.039(4) -0.007(3) 0.011(3) -0.002(3)
C19 0.039(4) 0.037(4) 0.043(4) -0.005(3) 0.015(3) -0.002(3)
C20 0.043(4) 0.031(3) 0.049(4) -0.009(3) 0.021(3) -0.006(3)
C21 0.050(4) 0.034(4) 0.039(4) -0.009(3) 0.018(3) -0.004(3)
C22 0.074(5) 0.024(3) 0.047(4) -0.001(3) 0.020(4) 0.002(3)
C23 0.058(5) 0.032(4) 0.044(4) -0.002(3) 0.021(3) 0.005(3)
C24 0.064(5) 0.047(4) 0.039(4) -0.003(3) 0.015(4) 0.010(4)
C25 0.085(7) 0.075(6) 0.050(5) 0.001(4) 0.020(5) 0.021(5)
C26 0.103(8) 0.059(5) 0.046(5) 0.005(4) 0.032(5) 0.015(5)
C27 0.084(6) 0.040(4) 0.059(5) 0.005(4) 0.038(5) 0.002(4)
C28 0.037(4) 0.039(4) 0.047(4) -0.006(3) 0.014(3) -0.002(3)
C29 0.047(4) 0.050(4) 0.044(4) -0.007(3) 0.018(3) -0.002(3)
C30 0.042(4) 0.047(4) 0.059(5) -0.003(4) 0.021(3) 0.001(3)
C31 0.032(3) 0.047(4) 0.039(4) 0.002(3) 0.012(3) -0.001(3)
C32 0.034(3) 0.049(4) 0.032(3) 0.005(3) 0.011(3) -0.002(3)
C33 0.036(3) 0.048(4) 0.030(3) 0.001(3) 0.010(3) -0.005(3)
C34 0.040(4) 0.044(4) 0.032(3) 0.000(3) 0.009(3) 0.001(3)
C35 0.038(4) 0.055(5) 0.040(4) 0.009(3) 0.009(3) -0.008(3)
C36 0.037(4) 0.066(5) 0.041(4) 0.009(4) 0.012(3) -0.004(4)
C37 0.035(4) 0.108(8) 0.042(4) 0.015(4) 0.012(3) -0.025(4)
C38 0.033(4) 0.102(7) 0.035(4) 0.011(4) 0.003(3) -0.023(4)
C39 0.047(5) 0.117(8) 0.047(5) 0.004(5) 0.015(4) -0.035(5)
C40 0.048(5) 0.205(15) 0.032(5) 0.013(7) -0.001(4) -0.057(8)
C41 0.057(6) 0.178(14) 0.053(6) 0.054(8) -0.002(5) -0.038(8)
C42 0.039(4) 0.128(9) 0.057(5) 0.037(6) 0.004(4) -0.017(5)
C43 0.046(4) 0.041(4) 0.033(3) 0.004(3) 0.008(3) -0.005(3)
C44 0.058(4) 0.044(4) 0.030(3) 0.004(3) 0.007(3) 0.001(3)
C45 0.047(4) 0.042(4) 0.045(4) -0.003(3) 0.007(3) -0.011(3)
C46 0.044(4) 0.037(4) 0.031(3) 0.004(3) 0.007(3) 0.001(3)
C47 0.053(4) 0.035(4) 0.035(4) 0.004(3) 0.007(3) -0.002(3)
C48 0.055(4) 0.040(4) 0.037(4) 0.008(3) 0.018(3) 0.007(3)
C49 0.047(4) 0.042(4) 0.036(4) 0.006(3) 0.011(3) 0.005(3)
C50 0.076(5) 0.038(4) 0.033(4) 0.004(3) 0.013(3) 0.011(4)
C51 0.096(6) 0.033(4) 0.041(4) 0.004(3) 0.018(4) 0.009(4)
C52 0.182(12) 0.023(4) 0.042(5) 0.001(3) 0.033(6) 0.011(6)
C53 0.157(11) 0.033(5) 0.050(5) 0.005(4) 0.032(6) -0.001(6)
C54 0.172(12) 0.042(5) 0.042(5) -0.002(4) 0.006(6) -0.031(6)
C55 0.24(2) 0.054(7) 0.056(7) 0.002(5) 0.018(10) -0.023(10)
C56 0.27(2) 0.046(6) 0.035(6) -0.002(4) 0.041(10) -0.006(10)
C57 0.249(17) 0.043(5) 0.063(7) 0.001(5) 0.072(9) 0.016(7)
C58 0.045(4) 0.037(4) 0.053(4) 0.004(3) 0.019(3) 0.008(3)
C59 0.034(4) 0.052(5) 0.058(5) 0.011(4) 0.001(3) 0.003(3)
C60 0.046(4) 0.040(4) 0.079(6) 0.006(4) 0.021(4) 0.007(4)
N1 0.034(3) 0.043(3) 0.045(3) 0.001(3) 0.014(2) 0.002(3)
N2 0.041(3) 0.039(3) 0.036(3) -0.001(2) 0.011(2) 0.002(3)
N3 0.035(3) 0.043(3) 0.035(3) -0.003(2) 0.009(2) -0.004(3)
N4 0.039(3) 0.034(3) 0.044(3) 0.001(2) 0.011(2) -0.001(3)
S1 0.0424(10) 0.0452(11) 0.0550(11) 0.0054(8) 0.0186(8) 0.0028(8)
S2 0.0494(10) 0.0472(11) 0.0500(10) 0.0019(8) 0.0206(8) 0.0076(8)
S3 0.0399(10) 0.0756(14) 0.0509(11) -0.0020(10) 0.0173(8) 0.0078(9)
S4 0.0455(11) 0.0781(15) 0.0665(13) 0.0218(11) 0.0269(10) 0.0074(10)
S5 0.0696(13) 0.0385(10) 0.0466(10) 0.0028(8) 0.0220(9) 0.0115(9)
S6 0.0622(12) 0.0369(10) 0.0390(10) -0.0021(7) 0.0080(8) -0.0010(9)
S7 0.1098(19) 0.0342(10) 0.0461(11) -0.0047(9) 0.0051(11) 0.0001(11)
S8 0.140(2) 0.0348(11) 0.0562(13) 0.0042(9) 0.0478(14) 0.0178(13)
S9 0.0399(9) 0.0487(10) 0.0362(9) 0.0019(8) 0.0058(7) -0.0092(8)
S10 0.0373(9) 0.0511(11) 0.0411(9) 0.0073(8) 0.0103(7) -0.0002(8)
S11 0.0339(9) 0.0772(15) 0.0546(11) 0.0236(10) 0.0087(8) -0.0050(9)
S12 0.0431(10) 0.0729(14) 0.0376(10) 0.0049(9) 0.0051(8) -0.0182(9)
S13 0.0403(9) 0.0371(9) 0.0466(10) -0.0041(7) 0.0149(7) -0.0046(7)
S14 0.0382(9) 0.0403(9) 0.0414(9) -0.0001(7) 0.0138(7) 0.0007(7)
S15 0.0510(10) 0.0410(10) 0.0414(9) -0.0013(8) 0.0160(8) 0.0033(8)
S16 0.0562(11) 0.0327(9) 0.0534(11) -0.0030(8) 0.0262(9) -0.0048(8)
N5 0.032(3) 0.024(3) 0.039(3) 0.000(2) 0.009(2) 0.001(2)
C61 0.039(3) 0.028(3) 0.037(3) 0.000(3) 0.012(3) -0.002(3)
C62 0.043(4) 0.034(4) 0.043(4) 0.000(3) 0.012(3) -0.002(3)
C63 0.042(4) 0.035(4) 0.043(4) 0.003(3) 0.011(3) 0.004(3)
C64 0.038(4) 0.049(4) 0.045(4) 0.003(3) 0.008(3) 0.004(3)
C65 0.046(4) 0.056(5) 0.040(4) 0.004(3) 0.006(3) 0.006(4)
C66 0.067(5) 0.053(5) 0.050(4) 0.003(4) 0.029(4) 0.009(4)
C67 0.041(4) 0.030(3) 0.045(4) 0.000(3) 0.013(3) -0.002(3)
C68 0.045(4) 0.034(4) 0.033(3) -0.004(3) 0.007(3) 0.000(3)
C69 0.046(4) 0.043(4) 0.046(4) 0.000(3) 0.008(3) 0.000(3)
C70 0.046(4) 0.042(4) 0.036(4) -0.003(3) 0.005(3) 0.002(3)
C71 0.053(4) 0.047(4) 0.042(4) -0.004(3) 0.012(3) -0.004(4)
C72 0.064(5) 0.058(5) 0.043(4) -0.010(4) 0.012(4) -0.014(4)
C73 0.045(4) 0.030(3) 0.044(4) -0.006(3) 0.017(3) -0.002(3)
C74 0.048(4) 0.041(4) 0.042(4) -0.002(3) 0.019(3) 0.000(3)
C75 0.052(4) 0.047(4) 0.046(4) -0.007(3) 0.019(3) -0.005(4)
C76 0.052(4) 0.049(4) 0.042(4) -0.004(3) 0.018(3) -0.005(4)
C77 0.058(5) 0.053(5) 0.057(5) -0.003(4) 0.023(4) -0.001(4)
C78 0.066(5) 0.080(6) 0.048(5) 0.003(4) 0.026(4) -0.002(5)
C79 0.040(4) 0.031(4) 0.044(4) 0.003(3) 0.010(3) 0.007(3)
C80 0.042(4) 0.038(4) 0.039(4) -0.002(3) 0.009(3) -0.004(3)
C81 0.038(4) 0.037(4) 0.047(4) 0.002(3) 0.014(3) -0.001(3)
C82 0.043(4) 0.045(4) 0.043(4) -0.004(3) 0.012(3) -0.005(3)
C83 0.055(5) 0.053(5) 0.043(4) 0.001(3) 0.007(3) -0.004(4)
C84 0.054(5) 0.077(6) 0.052(5) -0.002(4) -0.003(4) -0.009(4)
C2B 0.117(11) 0.155(15) 0.114(11) 0.027(10) 0.018(9) -0.004(10)
Cl2 0.189(5) 0.192(5) 0.231(6) 0.053(5) 0.143(5) 0.056(4)
Cl3 0.116(2) 0.084(2) 0.127(3) 0.0073(18) 0.044(2) 0.0028(17)
Cl4 0.136(3) 0.109(3) 0.100(3) -0.040(2) 0.056(2) -0.075(3)
Cl5 0.076(2) 0.163(4) 0.101(3) -0.016(3) 0.033(2) -0.033(2)
C1A 0.127(7) 0.154(8) 0.072(6) 0.002(6) -0.029(6) 0.028(7)
C2A 0.106(6) 0.143(7) 0.067(5) -0.025(6) -0.018(5) -0.012(6)
C3A 0.122(7) 0.129(7) 0.053(5) -0.037(5) 0.015(5) -0.018(6)
C4A 0.143(7) 0.141(7) 0.043(4) 0.000(5) 0.025(5) -0.017(6)
C5A 0.169(8) 0.134(7) 0.059(5) 0.025(5) 0.004(6) 0.013(7)
C6A 0.204(8) 0.101(7) 0.079(6) 0.052(5) 0.008(6) 0.004(7)
C7A 0.207(8) 0.108(7) 0.102(6) 0.048(6) 0.041(7) -0.041(7)
C8A 0.151(7) 0.155(8) 0.092(6) 0.017(6) 0.075(6) -0.055(6)
C9A 0.134(7) 0.159(8) 0.075(6) -0.018(6) 0.060(5) -0.040(6)
C10A 0.106(6) 0.163(8) 0.094(6) -0.048(6) 0.071(5) -0.006(6)
C11A 0.135(7) 0.132(7) 0.102(6) -0.054(6) 0.045(6) 0.035(6)
C12A 0.137(7) 0.099(6) 0.074(6) -0.050(5) 0.021(5) -0.007(6)
C13A 0.154(7) 0.070(6) 0.114(6) -0.048(5) 0.007(6) -0.028(6)
C14A 0.147(7) 0.112(7) 0.096(6) -0.032(6) 0.010(6) -0.078(6)
C15A 0.099(6) 0.159(8) 0.082(6) -0.034(6) 0.002(5) -0.053(6)
C16A 0.067(6) 0.202(8) 0.125(7) -0.028(7) -0.004(6) -0.035(7)
C17A 0.057(5) 0.207(9) 0.129(7) -0.021(7) -0.014(6) 0.025(7)
C18A 0.106(6) 0.164(8) 0.093(7) -0.013(6) -0.038(6) 0.066(6)
C19A 0.141(7) 0.140(7) 0.123(7) -0.005(7) -0.028(7) 0.095(6)
C20A 0.203(9) 0.086(6) 0.115(7) 0.039(6) -0.010(7) 0.049(7)
C21A 0.057(5) 0.208(9) 0.142(7) -0.032(7) 0.006(6) 0.053(6)
C22A 0.119(7) 0.166(8) 0.142(7) -0.034(7) -0.013(6) 0.105(6)
C23A 0.047(5) 0.220(9) 0.141(7) -0.038(7) 0.045(5) 0.010(6)
C24A 0.073(6) 0.210(8) 0.126(7) -0.012(7) 0.045(5) -0.060(6)
C25A 0.073(6) 0.184(8) 0.108(6) -0.021(7) 0.018(5) -0.079(6)
C26A 0.114(7) 0.178(8) 0.108(6) 0.018(6) 0.057(5) -0.083(6)
C27A 0.172(8) 0.125(7) 0.115(6) 0.024(6) 0.032(7) -0.084(6)
C28A 0.180(8) 0.076(6) 0.111(6) 0.006(5) 0.009(7) -0.087(6)
C29A 0.144(7) 0.127(7) 0.112(6) -0.010(6) 0.017(6) -0.096(6)
C30A 0.197(8) 0.038(5) 0.133(7) -0.009(5) -0.003(7) -0.013(6)
C31A 0.175(8) 0.049(5) 0.129(7) -0.036(6) 0.016(7) 0.013(6)
C32A 0.190(8) 0.051(5) 0.130(7) 0.006(6) -0.013(7) 0.036(6)
C33A 0.153(7) 0.104(7) 0.137(7) -0.024(6) -0.009(7) 0.084(6)
C34A 0.122(7) 0.134(7) 0.146(7) -0.044(7) 0.019(7) 0.080(6)
C35A 0.128(7) 0.124(7) 0.138(7) -0.009(7) -0.019(6) 0.061(7)
C36A 0.190(8) 0.069(6) 0.111(6) 0.031(6) -0.016(7) 0.000(7)
C37A 0.157(8) 0.084(6) 0.098(7) 0.025(6) -0.022(6) 0.028(6)
C38A 0.145(7) 0.111(7) 0.069(5) 0.011(5) -0.013(6) 0.000(7)
C39A 0.165(8) 0.137(7) 0.054(5) 0.023(5) 0.008(6) -0.040(7)
C40A 0.172(7) 0.153(7) 0.074(6) 0.035(6) 0.033(6) -0.064(7)
C41A 0.106(6) 0.107(6) 0.073(5) -0.014(5) -0.020(5) -0.012(6)
C42A 0.098(6) 0.107(6) 0.052(4) -0.023(5) 0.018(4) -0.020(5)
C43A 0.142(7) 0.142(7) 0.051(5) -0.014(5) 0.031(5) -0.013(7)
C44A 0.105(6) 0.083(5) 0.076(5) -0.047(5) 0.020(5) -0.012(5)
C45A 0.140(7) 0.085(6) 0.097(6) -0.049(5) 0.012(6) 0.019(6)
C46A 0.117(7) 0.141(7) 0.093(6) -0.060(6) 0.025(6) 0.036(6)
C47A 0.124(7) 0.173(8) 0.069(5) -0.039(6) 0.048(5) 0.000(7)
C48A 0.105(6) 0.208(8) 0.093(6) -0.019(7) 0.075(5) -0.018(7)
C49A 0.122(6) 0.181(8) 0.078(6) 0.014(6) 0.064(5) -0.059(7)
C50A 0.113(7) 0.165(8) 0.124(7) -0.056(7) 0.022(6) 0.066(6)
C51A 0.084(6) 0.216(9) 0.129(7) -0.036(7) 0.053(5) 0.030(6)
C52A 0.136(7) 0.132(7) 0.135(7) -0.036(6) -0.002(7) 0.089(6)
C53A 0.199(8) 0.053(5) 0.136(7) -0.009(6) -0.006(7) 0.041(6)
C54A 0.176(8) 0.051(5) 0.120(6) -0.022(5) 0.007(7) -0.003(6)
C55A 0.164(7) 0.063(5) 0.093(6) -0.015(5) 0.024(6) -0.069(5)
C56A 0.160(7) 0.094(6) 0.110(6) -0.005(6) 0.041(6) -0.079(6)
C57A 0.201(8) 0.070(6) 0.099(6) 0.029(5) 0.021(7) -0.058(6)
C58A 0.217(9) 0.048(5) 0.122(7) 0.023(6) -0.005(7) 0.011(6)
C59A 0.102(6) 0.156(8) 0.108(6) -0.019(6) 0.060(5) -0.076(6)
C60A 0.119(7) 0.178(8) 0.112(6) -0.022(7) 0.067(5) -0.057(7)
C61A 0.086(6) 0.184(8) 0.122(7) -0.038(7) 0.074(5) -0.007(6)
C62A 0.079(6) 0.180(8) 0.147(7) -0.045(7) 0.048(6) 0.037(6)
C63A 0.054(5) 0.186(8) 0.143(7) -0.041(8) 0.023(5) 0.015(6)
C64A 0.059(5) 0.178(8) 0.126(7) -0.043(7) 0.040(5) -0.041(6)
C65A 0.066(5) 0.151(7) 0.093(6) -0.047(6) 0.024(5) -0.044(5)
C66A 0.112(6) 0.085(6) 0.081(5) -0.027(5) 0.017(5) -0.060(5)
C67A 0.066(5) 0.140(7) 0.098(6) -0.047(6) -0.005(5) 0.003(6)
C68A 0.079(6) 0.157(8) 0.141(7) -0.031(7) -0.004(6) 0.041(6)
C69A 0.178(8) 0.094(6) 0.090(6) 0.042(5) 0.014(6) -0.061(7)
C70A 0.147(7) 0.107(7) 0.127(7) -0.049(6) 0.019(7) 0.059(6)
C1E 0.087(7) 0.111(9) 0.132(9) -0.037(8) 0.037(7) 0.009(7)
C2E 0.172(9) 0.186(9) 0.175(9) 0.013(8) 0.086(8) 0.015(8)
C3E 0.202(9) 0.208(9) 0.200(9) 0.023(8) 0.080(8) -0.004(8)
C4E 0.220(11) 0.233(11) 0.232(11) 0.032(9) 0.069(9) 0.003(9)
C5E 0.288(18) 0.283(18) 0.292(18) 0.030(16) 0.076(16) 0.010(16)
C1F 0.228(16) 0.201(16) 0.299(17) -0.010(14) 0.099(14) -0.005(14)
C2F 0.186(9) 0.163(9) 0.222(10) -0.013(8) 0.059(8) 0.035(8)
C3F 0.123(7) 0.120(7) 0.159(8) -0.008(6) 0.040(6) 0.059(6)
C4F 0.145(8) 0.144(8) 0.168(9) 0.023(7) 0.013(7) 0.016(7)
C5F 0.130(8) 0.122(8) 0.059(5) 0.016(5) 0.049(6) 0.081(7)

loop_
_atom_type_symbol
_atom_type_description
_atom_type_scat_dispersion_real
_atom_type_scat_dispersion_imag
_atom_type_scat_source
C C 0.0033 0.0016 'International Tables Vol C Tables 4.2.6.8 and 6.1.1.4'
H H 0.0000 0.0000 'International Tables Vol C Tables 4.2.6.8 and 6.1.1.4'
N N 0.0061 0.0033 'International Tables Vol C Tables 4.2.6.8 and 6.1.1.4'
S S 0.1246 0.1234 'International Tables Vol C Tables 4.2.6.8 and 6.1.1.4'
Cl Cl 0.1484 0.1585 'International Tables Vol C Tables 4.2.6.8 and 6.1.1.4'

loop_
_geom_angle_atom_site_label_1
_geom_angle_atom_site_label_2
_geom_angle_atom_site_label_3
_geom_angle
N1 C1 C2 105.2(6)
N1 C1 C13 122.7(6)
C2 C1 C13 131.9(6)
C1 C2 C3 107.9(6)
C1 C2 S1 135.2(6)
C3 C2 S1 117.0(5)
C4 C3 C2 108.2(6)
C4 C3 S2 134.9(6)
C2 C3 S2 116.9(5)
N1 C4 C3 105.9(6)
N1 C4 C58 122.7(6)
C3 C4 C58 131.2(6)
C6 C5 S2 121.1(6)
C6 C5 S1 122.8(6)
S2 C5 S1 116.1(4)
C5 C6 S3 121.9(6)
C5 C6 S4 123.3(6)
S3 C6 S4 114.7(4)
C12 C7 C8 120.1(10)
C12 C7 S4 123.6(9)
C8 C7 S4 116.3(6)
C9 C8 C7 120.8(9)
C9 C8 S3 122.3(9)
C7 C8 S3 116.8(7)
C10 C9 C8 120.0(12)
C10 C9 H9 120.0
C8 C9 H9 120.0
C9 C10 C11 119.3(11)
C9 C10 H10 120.3
C11 C10 H10 120.3
C12 C11 C10 121.5(10)
C12 C11 H11 119.3
C10 C11 H11 119.3
C7 C12 C11 118.3(12)
C7 C12 H12 120.8
C11 C12 H12 120.8
C15 C13 C16 110.6(6)
C15 C13 C1 110.7(6)
C16 C13 C1 110.9(5)
C15 C13 C14 108.7(6)
C16 C13 C14 108.5(6)
C1 C13 C14 107.4(6)
C13 C14 H14A 109.5
C13 C14 H14B 109.5
H14A C14 H14B 109.5
C13 C14 H14C 109.5
H14A C14 H14C 109.5
H14B C14 H14C 109.5
C13 C15 H15A 109.5
C13 C15 H15B 109.5
H15A C15 H15B 109.5
C13 C15 H15C 109.5
H15A C15 H15C 109.5
H15B C15 H15C 109.5
N4 C16 C17 105.2(5)
N4 C16 C13 121.9(6)
C17 C16 C13 132.7(6)
C16 C17 C18 108.2(6)
C16 C17 S13 135.0(5)
C18 C17 S13 116.8(5)
C19 C18 C17 108.5(6)
C19 C18 S14 135.3(5)
C17 C18 S14 116.1(5)
C18 C19 N4 106.3(6)
C18 C19 C28 132.0(6)
N4 C19 C28 121.6(6)
C21 C20 S13 123.2(5)
C21 C20 S14 120.6(5)
S13 C20 S14 116.2(4)
C20 C21 S16 123.1(5)
C20 C21 S15 122.9(5)
S16 C21 S15 114.0(4)
C23 C22 C27 118.7(8)
C23 C22 S16 117.0(6)
C27 C22 S16 124.3(7)
C24 C23 C22 121.0(7)
C24 C23 S15 123.2(6)
C22 C23 S15 115.8(6)
C23 C24 C25 120.9(8)
C23 C24 H24 119.5
C25 C24 H24 119.5
C24 C25 C26 118.1(9)
C24 C25 H25 121.0
C26 C25 H25 121.0
C27 C26 C25 122.3(8)
C27 C26 H26 118.8
C25 C26 H26 118.8
C26 C27 C22 119.0(8)
C26 C27 H27 120.5
C22 C27 H27 120.5
C29 C28 C30 108.7(6)
C29 C28 C19 109.9(6)
C30 C28 C19 109.1(6)
C29 C28 C31 110.0(6)
C30 C28 C31 108.3(6)
C19 C28 C31 110.8(5)
C28 C29 H29A 109.5
C28 C29 H29B 109.5
H29A C29 H29B 109.5
C28 C29 H29C 109.5
H29A C29 H29C 109.5
H29B C29 H29C 109.5
C28 C30 H30A 109.5
C28 C30 H30B 109.5
H30A C30 H30B 109.5
C28 C30 H30C 109.5
H30A C30 H30C 109.5
H30B C30 H30C 109.5
C32 C31 N3 106.0(6)
C32 C31 C28 132.1(6)
N3 C31 C28 121.7(6)
C31 C32 C33 108.7(6)
C31 C32 S10 135.6(6)
C33 C32 S10 115.6(5)
C34 C33 C32 107.5(6)
C34 C33 S9 134.1(6)
C32 C33 S9 118.3(5)
N3 C34 C33 105.7(6)
N3 C34 C43 123.1(6)
C33 C34 C43 131.2(6)
C36 C35 S10 123.5(6)
C36 C35 S9 120.0(6)
S10 C35 S9 116.5(4)
C35 C36 S12 123.2(6)
C35 C36 S11 122.1(6)
S12 C36 S11 114.7(4)
C42 C37 C38 120.6(9)
C42 C37 S11 124.3(9)
C38 C37 S11 115.2(6)
C39 C38 C37 120.9(8)
C39 C38 S12 122.1(8)
C37 C38 S12 117.0(6)
C38 C39 C40 117.7(11)
C38 C39 H39 121.2
C40 C39 H39 121.2
C41 C40 C39 120.8(11)
C41 C40 H40 119.6
C39 C40 H40 119.6
C40 C41 C42 122.0(9)
C40 C41 H41 119.0
C42 C41 H41 119.0
C37 C42 C41 117.9(11)
C37 C42 H42 121.0
C41 C42 H42 121.0
C46 C43 C34 111.9(5)
C46 C43 C45 108.5(6)
C34 C43 C45 109.4(6)
C46 C43 C44 110.1(6)
C34 C43 C44 109.9(6)
C45 C43 C44 106.9(6)
C43 C44 H44A 109.5
C43 C44 H44B 109.5
H44A C44 H44B 109.5
C43 C44 H44C 109.5
H44A C44 H44C 109.5
H44B C44 H44C 109.5
C43 C45 H45A 109.5
C43 C45 H45B 109.5
H45A C45 H45B 109.5
C43 C45 H45C 109.5
H45A C45 H45C 109.5
H45B C45 H45C 109.5
C47 C46 N2 105.7(6)
C47 C46 C43 132.5(6)
N2 C46 C43 121.6(6)
C46 C47 C48 107.6(6)
C46 C47 S6 135.1(6)
C48 C47 S6 117.3(5)
C49 C48 C47 108.6(6)
C49 C48 S5 135.6(6)
C47 C48 S5 115.8(6)
C48 C49 N2 106.4(6)
C48 C49 C58 132.7(6)
N2 C49 C58 120.8(6)
C51 C50 S6 120.4(7)
C51 C50 S5 122.6(7)
S6 C50 S5 117.1(4)
C50 C51 S7 122.0(7)
C50 C51 S8 123.2(7)
S7 C51 S8 114.8(4)
C53 C52 C57 120.4(11)
C53 C52 S8 118.7(7)
C57 C52 S8 120.8(12)
C54 C53 C52 121.5(10)
C54 C53 S7 125.6(11)
C52 C53 S7 112.9(8)
C55 C54 C53 119.7(15)
C55 C54 H54 120.1
C53 C54 H54 120.1
C54 C55 C56 120.4(15)
C54 C55 H55 119.8
C56 C55 H55 119.8
C55 C56 C57 124.5(13)
C55 C56 H56 117.8
C57 C56 H56 117.8
C52 C57 C56 113.5(15)
C52 C57 H57 123.2
C56 C57 H57 123.2
C60 C58 C4 109.6(6)
C60 C58 C59 109.3(6)
C4 C58 C59 109.6(6)
C60 C58 C49 107.9(6)
C4 C58 C49 110.9(6)
C59 C58 C49 109.6(6)
C58 C59 H59A 109.5
C58 C59 H59B 109.5
H59A C59 H59B 109.5
C58 C59 H59C 109.5
H59A C59 H59C 109.5
H59B C59 H59C 109.5
C58 C60 H60A 109.5
C58 C60 H60B 109.5
H60A C60 H60B 109.5
C58 C60 H60C 109.5
H60A C60 H60C 109.5
H60B C60 H60C 109.5
C4 N1 C1 112.9(6)
C4 N1 H1N 123.6
C1 N1 H1N 123.6
C49 N2 C46 111.7(6)
C49 N2 H2N 124.2
C46 N2 H2N 124.2
C34 N3 C31 112.0(6)
C34 N3 H3N 124.0
C31 N3 H3N 124.0
C19 N4 C16 111.8(6)
C19 N4 H4 124.1
C16 N4 H4 124.1
C2 S1 C5 93.7(3)
C3 S2 C5 94.1(3)
C8 S3 C6 94.2(4)
C6 S4 C7 93.1(4)
C50 S5 C48 93.5(4)
C50 S6 C47 94.1(4)
C53 S7 C51 96.2(6)
C51 S8 C52 92.7(5)
C33 S9 C35 93.1(3)
C32 S10 C35 94.1(3)
C37 S11 C36 94.9(4)
C36 S12 C38 94.0(4)
C20 S13 C17 94.0(3)
C18 S14 C20 93.6(3)
C23 S15 C21 94.4(3)
C21 S16 C22 94.2(3)
C61 N5 C79 108.7(5)
C61 N5 C73 109.2(5)
C79 N5 C73 111.1(5)
C61 N5 C67 111.2(5)
C79 N5 C67 109.4(5)
C73 N5 C67 107.2(5)
N5 C61 C62 116.6(5)
N5 C61 H61A 108.1
C62 C61 H61A 108.1
N5 C61 H61B 108.1
C62 C61 H61B 108.1
H61A C61 H61B 107.3
C63 C62 C61 112.1(6)
C63 C62 H62A 109.2
C61 C62 H62A 109.2
C63 C62 H62B 109.2
C61 C62 H62B 109.2
H62A C62 H62B 107.9
C62 C63 C64 112.7(6)
C62 C63 H63A 109.0
C64 C63 H63A 109.0
C62 C63 H63B 109.0
C64 C63 H63B 109.0
H63A C63 H63B 107.8
C65 C64 C63 113.5(6)
C65 C64 H64A 108.9
C63 C64 H64A 108.9
C65 C64 H64B 108.9
C63 C64 H64B 108.9
H64A C64 H64B 107.7
C66 C65 C64 115.3(6)
C66 C65 H65A 108.4
C64 C65 H65A 108.4
C66 C65 H65B 108.4
C64 C65 H65B 108.5
H65A C65 H65B 107.5
C65 C66 H66A 109.5
C65 C66 H66B 109.5
H66A C66 H66B 109.5
C65 C66 H66C 109.5
H66A C66 H66C 109.5
H66B C66 H66C 109.5
C68 C67 N5 116.7(5)
C68 C67 H67A 108.1
N5 C67 H67A 108.1
C68 C67 H67B 108.1
N5 C67 H67B 108.1
H67A C67 H67B 107.3
C69 C68 C67 109.9(6)
C69 C68 H68A 109.7
C67 C68 H68A 109.7
C69 C68 H68B 109.7
C67 C68 H68B 109.7
H68A C68 H68B 108.2
C70 C69 C68 115.1(6)
C70 C69 H69A 108.5
C68 C69 H69A 108.5
C70 C69 H69B 108.5
C68 C69 H69B 108.5
H69A C69 H69B 107.5
C69 C70 C71 114.6(6)
C69 C70 H70A 108.6
C71 C70 H70A 108.6
C69 C70 H70B 108.6
C71 C70 H70B 108.6
H70A C70 H70B 107.6
C72 C71 C70 114.1(6)
C72 C71 H71A 108.7
C70 C71 H71A 108.7
C72 C71 H71B 108.7
C70 C71 H71B 108.7
H71A C71 H71B 107.6
C71 C72 H72A 109.5
C71 C72 H72B 109.5
H72A C72 H72B 109.5
C71 C72 H72C 109.5
H72A C72 H72C 109.5
H72B C72 H72C 109.5
C74 C73 N5 115.4(5)
C74 C73 H73A 108.4
N5 C73 H73A 108.4
C74 C73 H73B 108.4
N5 C73 H73B 108.4
H73A C73 H73B 107.5
C73 C74 C75 111.6(6)
C73 C74 H74A 109.3
C75 C74 H74A 109.3
C73 C74 H74B 109.3
C75 C74 H74B 109.3
H74A C74 H74B 108.0
C74 C75 C76 111.9(6)
C74 C75 H75A 109.2
C76 C75 H75A 109.2
C74 C75 H75B 109.2
C76 C75 H75B 109.2
H75A C75 H75B 107.9
C77 C76 C75 113.7(6)
C77 C76 H76A 108.8
C75 C76 H76A 108.8
C77 C76 H76B 108.8
C75 C76 H76B 108.8
H76A C76 H76B 107.7
C76 C77 C78 111.1(7)
C76 C77 H77A 109.4
C78 C77 H77A 109.4
C76 C77 H77B 109.4
C78 C77 H77B 109.4
H77A C77 H77B 108.0
C77 C78 H78A 109.5
C77 C78 H78B 109.5
H78A C78 H78B 109.5
C77 C78 H78C 109.5
H78A C78 H78C 109.5
H78B C78 H78C 109.5
C80 C79 N5 116.8(5)
C80 C79 H79A 108.1
N5 C79 H79A 108.1
C80 C79 H79B 108.1
N5 C79 H79B 108.1
H79A C79 H79B 107.3
C79 C80 C81 110.8(6)
C79 C80 H80A 109.5
C81 C80 H80A 109.5
C79 C80 H80B 109.5
C81 C80 H80B 109.5
H80A C80 H80B 108.1
C82 C81 C80 114.8(6)
C82 C81 H81A 108.6
C80 C81 H81A 108.6
C82 C81 H81B 108.6
C80 C81 H81B 108.6
H81A C81 H81B 107.5
C81 C82 C83 113.8(6)
C81 C82 H82A 108.8
C83 C82 H82A 108.8
C81 C82 H82B 108.8
C83 C82 H82B 108.8
H82A C82 H82B 107.7
C82 C83 C84 113.2(7)
C82 C83 H83A 108.9
C84 C83 H83A 108.9
C82 C83 H83B 108.9
C84 C83 H83B 108.9
H83A C83 H83B 107.8
C83 C84 H84A 109.5
C83 C84 H84B 109.5
H84A C84 H84B 109.5
C83 C84 H84C 109.5
H84A C84 H84C 109.5
H84B C84 H84C 109.5
Cl3 C2B Cl2 109.8(9)
Cl3 C2B H2B1 109.7
Cl2 C2B H2B1 109.7
Cl3 C2B H2B2 109.7
Cl2 C2B H2B2 109.7
H2B1 C2B H2B2 108.2
Cl4 C1B Cl5 115.6(10)
Cl4 C1B H1B1 108.4
Cl5 C1B H1B1 108.4
Cl4 C1B H1B2 108.4
Cl5 C1B H1B2 108.4
H1B1 C1B H1B2 107.4
Cl6 C1BA Cl7 115.9(15)
Cl6 C1BA H1B3 108.2
Cl7 C1BA H1B3 108.2
Cl6 C1BA H1B4 108.4
Cl7 C1BA H1B4 108.4
H1B3 C1BA H1B4 107.4
C18A C1A C5A 121.8(7)
C18A C1A C2A 118.8(7)
C5A C1A C2A 107.8(6)
C15A C2A C3A 119.4(7)
C15A C2A C1A 120.1(7)
C3A C2A C1A 107.6(6)
C12A C3A C2A 120.9(7)
C12A C3A C4A 121.1(7)
C2A C3A C4A 107.1(6)
C9A C4A C5A 121.8(8)
C9A C4A C3A 118.3(7)
C5A C4A C3A 107.3(6)
C1A C5A C4A 110.1(7)
C1A C5A C6A 119.4(7)
C4A C5A C6A 118.7(8)
C7A C6A C20A 110.6(11)
C7A C6A C5A 119.4(8)
C20A C6A C5A 118.8(8)
C8A C7A C57A 116.4(14)
C8A C7A C6A 122.3(9)
C57A C7A C6A 109.1(14)
C7A C8A C9A 118.4(9)
C7A C8A C60A 122.8(13)
C9A C8A C60A 109.9(13)
C4A C9A C10A 120.5(8)
C4A C9A C8A 119.3(8)
C10A C9A C8A 105.7(10)
C11A C10A C9A 121.9(8)
C11A C10A C61A 116.4(12)
C9A C10A C61A 108.7(12)
C70A C11A C10A 124.8(14)
C70A C11A C12A 108.6(14)
C10A C11A C12A 117.7(8)
C3A C12A C13A 119.6(8)
C3A C12A C11A 120.2(8)
C13A C12A C11A 104.3(9)
C14A C13A C12A 119.6(8)
C14A C13A C31A 121.0(13)
C12A C13A C31A 107.7(12)
C13A C14A C29A 121.7(10)
C13A C14A C15A 121.2(8)
C29A C14A C15A 107.3(6)
C2A C15A C16A 120.1(7)
C2A C15A C14A 119.1(7)
C16A C15A C14A 105.7(5)
C17A C16A C25A 123.4(7)
C17A C16A C15A 119.6(7)
C25A C16A C15A 108.3(6)
C16A C17A C18A 121.4(7)
C16A C17A C21A 118.9(7)
C18A C17A C21A 107.7(6)
C1A C18A C17A 119.8(7)
C1A C18A C19A 118.8(8)
C17A C18A C19A 107.4(5)
C20A C19A C22A 124.5(11)
C20A C19A C18A 119.3(8)
C22A C19A C18A 107.2(6)
C19A C20A C6A 121.8(8)
C19A C20A C58A 118.8(14)
C6A C20A C58A 106.0(14)
C23A C21A C22A 124.5(7)
C23A C21A C17A 119.6(7)
C22A C21A C17A 106.9(6)
C21A C22A C19A 110.5(6)
C21A C22A C52A 117.8(7)
C19A C22A C52A 120.9(10)
C21A C23A C24A 121.3(7)
C21A C23A C51A 115.8(7)
C24A C23A C51A 116.5(6)
C26A C24A C23A 121.1(7)
C26A C24A C25A 116.3(7)
C23A C24A C25A 117.3(6)
C29A C25A C16A 109.1(6)
C29A C25A C24A 120.7(7)
C16A C25A C24A 119.2(7)
C24A C26A C27A 121.1(7)
C24A C26A C49A 120.6(7)
C27A C26A C49A 107.4(5)
C28A C27A C26A 120.9(7)
C28A C27A C69A 120.6(8)
C26A C27A C69A 108.7(6)
C27A C28A C29A 117.4(8)
C27A C28A C30A 119.5(8)
C29A C28A C30A 117.7(10)
C25A C29A C14A 109.4(6)
C25A C29A C28A 120.3(7)
C14A C29A C28A 120.4(10)
C32A C30A C31A 112.0(13)
C32A C30A C28A 119.0(9)
C31A C30A C28A 120.0(13)
C70A C31A C30A 128.3(16)
C70A C31A C13A 104.8(15)
C30A C31A C13A 118.6(16)
C30A C32A C36A 120.4(10)
C30A C32A C33A 124.8(13)
C36A C32A C33A 107.9(13)
C34A C33A C32A 120.1(17)
C34A C33A C35A 122(2)
C32A C33A C35A 107.4(18)
C33A C34A C62A 122.8(18)
C33A C34A C70A 120(2)
C62A C34A C70A 111.0(18)
C68A C35A C37A 120.6(19)
C68A C35A C33A 120(2)
C37A C35A C33A 105.2(19)
C69A C36A C37A 116.2(14)
C69A C36A C32A 120.0(9)
C37A C36A C32A 110.4(14)
C38A C37A C36A 122.9(18)
C38A C37A C35A 119.3(16)
C36A C37A C35A 109.0(15)
C39A C38A C37A 119.9(14)
C39A C38A C41A 108.6(6)
C37A C38A C41A 117.0(13)
C40A C39A C38A 119.9(11)
C40A C39A C43A 118.7(7)
C38A C39A C43A 109.3(6)
C39A C40A C49A 120.8(7)
C39A C40A C69A 119.7(10)
C49A C40A C69A 108.4(5)
C67A C41A C42A 120.5(7)
C67A C41A C38A 118.7(10)
C42A C41A C38A 108.0(6)
C44A C42A C41A 119.9(6)
C44A C42A C43A 118.8(6)
C41A C42A C43A 108.0(5)
C47A C43A C42A 120.9(7)
C47A C43A C39A 121.3(7)
C42A C43A C39A 106.1(6)
C42A C44A C66A 119.9(6)
C42A C44A C45A 120.0(6)
C66A C44A C45A 107.8(5)
C46A C45A C54A 121.1(7)
C46A C45A C44A 119.8(7)
C54A C45A C44A 108.4(6)
C45A C46A C50A 119.0(7)
C45A C46A C47A 119.2(6)
C50A C46A C47A 107.2(5)
C43A C47A C46A 121.2(7)
C43A C47A C48A 120.6(7)
C46A C47A C48A 106.4(5)
C51A C48A C49A 122.1(7)
C51A C48A C47A 107.8(5)
C49A C48A C47A 117.6(7)
C48A C49A C40A 121.0(7)
C48A C49A C26A 118.8(6)
C40A C49A C26A 108.2(6)
C52A C50A C51A 123.8(7)
C52A C50A C46A 120.2(7)
C51A C50A C46A 108.3(5)
C48A C51A C50A 110.3(5)
C48A C51A C23A 120.8(7)
C50A C51A C23A 118.1(7)
C50A C52A C53A 120.9(8)
C50A C52A C22A 117.5(8)
C53A C52A C22A 114.8(10)
C54A C53A C52A 118.3(8)
C54A C53A C58A 109.1(13)
C52A C53A C58A 123.5(12)
C53A C54A C45A 119.6(8)
C53A C54A C55A 124.5(10)
C45A C54A C55A 107.8(6)
C56A C55A C66A 120.7(13)
C56A C55A C54A 121.9(12)
C66A C55A C54A 107.6(6)
C55A C56A C57A 119.8(18)
C55A C56A C59A 117.6(15)
C57A C56A C59A 116.9(15)
C56A C57A C7A 127.6(18)
C56A C57A C58A 116.0(15)
C7A C57A C58A 106.8(15)
C20A C58A C57A 107.5(16)
C20A C58A C53A 116.9(18)
C57A C58A C53A 126.3(14)
C56A C59A C64A 125.6(13)
C56A C59A C60A 118.2(15)
C64A C59A C60A 106.2(16)
C61A C60A C8A 108.4(14)
C61A C60A C59A 121.6(16)
C8A C60A C59A 118.0(17)
C62A C61A C60A 126.8(16)
C62A C61A C10A 117.7(17)
C60A C61A C10A 107.0(16)
C61A C62A C34A 127.9(18)
C61A C62A C63A 111.7(19)
C34A C62A C63A 113.4(19)
C64A C63A C68A 108.4(16)
C64A C63A C62A 121.6(19)
C68A C63A C62A 120.0(19)
C63A C64A C59A 129.3(16)
C63A C64A C65A 113.0(17)
C59A C64A C65A 109.4(14)
C66A C65A C67A 119.9(7)
C66A C65A C64A 124.1(12)
C67A C65A C64A 103.0(12)
C65A C66A C44A 119.8(7)
C65A C66A C55A 120.9(9)
C44A C66A C55A 108.3(6)
C41A C67A C68A 119.2(14)
C41A C67A C65A 120.0(8)
C68A C67A C65A 109.1(13)
C35A C68A C67A 125(2)
C35A C68A C63A 122(2)
C67A C68A C63A 106.3(17)
C36A C69A C27A 119.8(8)
C36A C69A C40A 121.3(10)
C27A C69A C40A 107.3(6)
C11A C70A C31A 114.3(16)
C11A C70A C34A 121.9(18)
C31A C70A C34A 113.1(17)
C2E C1E H1E1 108.9
C2E C1E H1E2 109.3
H1E1 C1E H1E2 109.5
C2E C1E H1E3 110.3
H1E1 C1E H1E3 109.5
H1E2 C1E H1E3 109.5
C1E C2E C3E 111.7(11)
C1E C2E H2E1 109.3
C3E C2E H2E1 109.3
C1E C2E H2E2 109.3
C3E C2E H2E2 109.3
H2E1 C2E H2E2 108.0
C4E C3E C2E 111.3(11)
C4E C3E H3E1 109.4
C2E C3E H3E1 109.4
C4E C3E H3E2 109.4
C2E C3E H3E2 109.4
H3E1 C3E H3E2 108.0
C3E C4E C5E 111.5(11)
C3E C4E H4E1 109.3
C5E C4E H4E1 109.3
C3E C4E H4E2 109.3
C5E C4E H4E2 109.3
H4E1 C4E H4E2 108.0
C4E C5E H5E1 109.9
C4E C5E H5E2 108.8
H5E1 C5E H5E2 109.5
C4E C5E H5E3 109.8
H5E1 C5E H5E3 109.5
H5E2 C5E H5E3 109.5
C2F C1F H1F1 111.3
C2F C1F H1F2 107.1
H1F1 C1F H1F2 109.5
C2F C1F H1F3 110.0
H1F1 C1F H1F3 109.5
H1F2 C1F H1F3 109.5
C3F C2F C1F 114.2(11)
C3F C2F H2F1 108.7
C1F C2F H2F1 108.7
C3F C2F H2F2 108.7
C1F C2F H2F2 108.7
H2F1 C2F H2F2 107.6
C4F C3F C2F 113.9(11)
C4F C3F H3F1 108.8
C2F C3F H3F1 108.8
C4F C3F H3F2 108.8
C2F C3F H3F2 108.8
H3F1 C3F H3F2 107.7
C3F C4F C5F 119.1(12)
C3F C4F H4F1 107.5
C5F C4F H4F1 107.5
C3F C4F H4F2 107.6
C5F C4F H4F2 107.6
H4F1 C4F H4F2 107.0
C4F C5F H5F1 108.5
C4F C5F H5F2 106.7
H5F1 C5F H5F2 109.5
C4F C5F H5F3 113.1
H5F1 C5F H5F3 109.5
H5F2 C5F H5F3 109.5

loop_
_geom_bond_atom_site_label_1
_geom_bond_atom_site_label_2
_geom_bond_distance
C1 N1 1.375(9)
C1 C2 1.386(9)
C1 C13 1.528(9)
C2 C3 1.426(10)
C2 S1 1.752(7)
C3 C4 1.375(10)
C3 S2 1.744(7)
C4 N1 1.361(9)
C4 C58 1.532(10)
C5 C6 1.326(10)
C5 S2 1.771(8)
C5 S1 1.775(8)
C6 S3 1.761(8)
C6 S4 1.762(8)
C7 C12 1.385(12)
C7 C8 1.388(14)
C7 S4 1.781(10)
C8 C9 1.381(13)
C8 S3 1.747(9)
C9 C10 1.362(14)
C9 H9 0.9300
C10 C11 1.400(19)
C10 H10 0.9300
C11 C12 1.386(17)
C11 H11 0.9300
C12 H12 0.9300
C13 C15 1.508(10)
C13 C16 1.520(9)
C13 C14 1.561(10)
C14 H14A 0.9600
C14 H14B 0.9600
C14 H14C 0.9600
C15 H15A 0.9600
C15 H15B 0.9600
C15 H15C 0.9600
C16 N4 1.382(8)
C16 C17 1.387(10)
C17 C18 1.424(9)
C17 S13 1.761(7)
C18 C19 1.361(9)
C18 S14 1.765(7)
C19 N4 1.381(9)
C19 C28 1.544(9)
C20 C21 1.347(10)
C20 S13 1.752(7)
C20 S14 1.775(7)
C21 S16 1.757(7)
C21 S15 1.768(7)
C22 C23 1.391(11)
C22 C27 1.415(10)
C22 S16 1.762(8)
C23 C24 1.369(11)
C23 S15 1.756(7)
C24 C25 1.374(11)
C24 H24 0.9300
C25 C26 1.404(14)
C25 H25 0.9300
C26 C27 1.355(13)
C26 H26 0.9300
C27 H27 0.9300
C28 C29 1.518(9)
C28 C30 1.535(10)
C28 C31 1.547(10)
C29 H29A 0.9600
C29 H29B 0.9600
C29 H29C 0.9600
C30 H30A 0.9600
C30 H30B 0.9600
C30 H30C 0.9600
C31 C32 1.374(9)
C31 N3 1.377(9)
C32 C33 1.412(10)
C32 S10 1.763(7)
C33 C34 1.401(9)
C33 S9 1.751(7)
C34 N3 1.368(9)
C34 C43 1.521(10)
C35 C36 1.357(10)
C35 S10 1.763(8)
C35 S9 1.771(8)
C36 S12 1.751(8)
C36 S11 1.764(8)
C37 C42 1.377(11)
C37 C38 1.415(13)
C37 S11 1.754(9)
C38 C39 1.394(12)
C38 S12 1.758(8)
C39 C40 1.426(14)
C39 H39 0.9300
C40 C41 1.345(19)
C40 H40 0.9300
C41 C42 1.424(17)
C41 H41 0.9300
C42 H42 0.9300
C43 C46 1.518(10)
C43 C45 1.543(10)
C43 C44 1.550(9)
C44 H44A 0.9600
C44 H44B 0.9600
C44 H44C 0.9600
C45 H45A 0.9600
C45 H45B 0.9600
C45 H45C 0.9600
C46 C47 1.372(10)
C46 N2 1.381(9)
C47 C48 1.423(10)
C47 S6 1.751(7)
C48 C49 1.356(10)
C48 S5 1.771(7)
C49 N2 1.364(8)
C49 C58 1.549(10)
C50 C51 1.373(10)
C50 S6 1.742(8)
C50 S5 1.771(9)
C51 S7 1.750(10)
C51 S8 1.754(9)
C52 C53 1.428(17)
C52 C57 1.438(14)
C52 S8 1.762(12)
C53 C54 1.373(15)
C53 S7 1.733(10)
C54 C55 1.359(18)
C54 H54 0.9300
C55 C56 1.38(2)
C55 H55 0.9300
C56 C57 1.43(2)
C56 H56 0.9300
C57 H57 0.9300
C58 C60 1.531(10)
C58 C59 1.537(10)
C59 H59A 0.9600
C59 H59B 0.9600
C59 H59C 0.9600
C60 H60A 0.9600
C60 H60B 0.9600
C60 H60C 0.9600
N1 H1N 0.8600
N2 H2N 0.8600
N3 H3N 0.8600
N4 H4 0.8600
N5 C61 1.511(8)
N5 C79 1.518(8)
N5 C73 1.522(8)
N5 C67 1.530(8)
C61 C62 1.519(9)
C61 H61A 0.9700
C61 H61B 0.9700
C62 C63 1.513(9)
C62 H62A 0.9700
C62 H62B 0.9700
C63 C64 1.526(9)
C63 H63A 0.9700
C63 H63B 0.9700
C64 C65 1.524(10)
C64 H64A 0.9700
C64 H64B 0.9700
C65 C66 1.523(11)
C65 H65A 0.9700
C65 H65B 0.9700
C66 H66A 0.9600
C66 H66B 0.9600
C66 H66C 0.9600
C67 C68 1.526(9)
C67 H67A 0.9700
C67 H67B 0.9700
C68 C69 1.522(9)
C68 H68A 0.9700
C68 H68B 0.9700
C69 C70 1.490(10)
C69 H69A 0.9700
C69 H69B 0.9700
C70 C71 1.514(10)
C70 H70A 0.9700
C70 H70B 0.9700
C71 C72 1.503(10)
C71 H71A 0.9700
C71 H71B 0.9700
C72 H72A 0.9600
C72 H72B 0.9600
C72 H72C 0.9600
C73 C74 1.519(9)
C73 H73A 0.9700
C73 H73B 0.9700
C74 C75 1.522(9)
C74 H74A 0.9700
C74 H74B 0.9700
C75 C76 1.532(10)
C75 H75A 0.9700
C75 H75B 0.9700
C76 C77 1.526(10)
C76 H76A 0.9700
C76 H76B 0.9700
C77 C78 1.531(11)
C77 H77A 0.9700
C77 H77B 0.9700
C78 H78A 0.9600
C78 H78B 0.9600
C78 H78C 0.9600
C79 C80 1.492(9)
C79 H79A 0.9700
C79 H79B 0.9700
C80 C81 1.534(9)
C80 H80A 0.9700
C80 H80B 0.9700
C81 C82 1.495(10)
C81 H81A 0.9700
C81 H81B 0.9700
C82 C83 1.531(10)
C82 H82A 0.9700
C82 H82B 0.9700
C83 C84 1.538(11)
C83 H83A 0.9700
C83 H83B 0.9700
C84 H84A 0.9600
C84 H84B 0.9600
C84 H84C 0.9600
C2B Cl3 1.682(16)
C2B Cl2 1.861(18)
C2B H2B1 0.9700
C2B H2B2 0.9700
Cl4 C1B 1.729(12)
Cl5 C1B 1.756(12)
C1B H1B1 0.9700
C1B H1B2 0.9700
Cl6 C1BA 1.740(15)
Cl7 C1BA 1.742(15)
C1BA H1B3 0.9700
C1BA H1B4 0.9700
C1A C18A 1.400(11)
C1A C5A 1.401(12)
C1A C2A 1.447(11)
C2A C15A 1.379(10)
C2A C3A 1.445(10)
C3A C12A 1.351(11)
C3A C4A 1.453(11)
C4A C9A 1.386(12)
C4A C5A 1.418(10)
C5A C6A 1.424(12)
C6A C7A 1.410(16)
C6A C20A 1.417(15)
C7A C8A 1.378(17)
C7A C57A 1.401(18)
C8A C9A 1.463(14)
C8A C60A 1.46(2)
C9A C10A 1.423(14)
C10A C11A 1.366(16)
C10A C61A 1.532(18)
C11A C70A 1.34(2)
C11A C12A 1.481(14)
C12A C13A 1.479(14)
C13A C14A 1.326(14)
C13A C31A 1.487(18)
C14A C29A 1.422(12)
C14A C15A 1.465(12)
C15A C16A 1.453(10)
C16A C17A 1.347(11)
C16A C25A 1.413(10)
C17A C18A 1.438(11)
C17A C21A 1.459(10)
C18A C19A 1.442(12)
C19A C20A 1.383(15)
C19A C22A 1.421(12)
C20A C58A 1.455(19)
C21A C23A 1.393(10)
C21A C22A 1.398(12)
C22A C52A 1.462(12)
C23A C24A 1.440(10)
C23A C51A 1.466(10)
C24A C26A 1.392(10)
C24A C25A 1.449(10)
C25A C29A 1.391(12)
C26A C27A 1.432(11)
C26A C49A 1.439(10)
C27A C28A 1.380(11)
C27A C69A 1.433(11)
C28A C29A 1.447(12)
C28A C30A 1.464(15)
C30A C32A 1.390(16)
C30A C31A 1.406(19)
C31A C70A 1.39(2)
C32A C36A 1.423(17)
C32A C33A 1.44(2)
C33A C34A 1.30(2)
C33A C35A 1.50(2)
C34A C62A 1.42(2)
C34A C70A 1.55(2)
C35A C68A 1.19(2)
C35A C37A 1.46(2)
C36A C69A 1.397(15)
C36A C37A 1.403(19)
C37A C38A 1.394(18)
C38A C39A 1.381(15)
C38A C41A 1.454(14)
C39A C40A 1.377(12)
C39A C43A 1.464(11)
C40A C49A 1.426(12)
C40A C69A 1.437(12)
C41A C67A 1.376(13)
C41A C42A 1.419(11)
C42A C44A 1.395(10)
C42A C43A 1.457(10)
C43A C47A 1.330(10)
C44A C66A 1.430(10)
C44A C45A 1.439(10)
C45A C46A 1.393(10)
C45A C54A 1.423(11)
C46A C50A 1.441(10)
C46A C47A 1.446(10)
C47A C48A 1.488(10)
C48A C51A 1.377(10)
C48A C49A 1.389(10)
C50A C52A 1.369(12)
C50A C51A 1.417(11)
C52A C53A 1.453(15)
C53A C54A 1.412(14)
C53A C58A 1.49(2)
C54A C55A 1.451(14)
C55A C56A 1.376(17)
C55A C66A 1.433(14)
C56A C57A 1.40(2)
C56A C59A 1.45(2)
C57A C58A 1.48(2)
C59A C64A 1.48(2)
C59A C60A 1.49(2)
C60A C61A 1.39(2)
C61A C62A 1.35(2)
C62A C63A 1.48(2)
C63A C64A 1.27(2)
C63A C68A 1.49(2)
C64A C65A 1.487(16)
C65A C66A 1.387(13)
C65A C67A 1.435(15)
C67A C68A 1.410(19)
C1E C2E 1.456(11)
C1E H1E1 0.9600
C1E H1E2 0.9600
C1E H1E3 0.9599
C2E C3E 1.468(11)
C2E H2E1 0.9700
C2E H2E2 0.9700
C3E C4E 1.459(11)
C3E H3E1 0.9700
C3E H3E2 0.9700
C4E C5E 1.465(12)
C4E H4E1 0.9700
C4E H4E2 0.9700
C5E H5E1 0.9600
C5E H5E2 0.9600
C5E H5E3 0.9600
C1F C2F 1.449(11)
C1F H1F1 0.9600
C1F H1F2 0.9600
C1F H1F3 0.9600
C2F C3F 1.448(11)
C2F H2F1 0.9700
C2F H2F2 0.9700
C3F C4F 1.437(11)
C3F H3F1 0.9700
C3F H3F2 0.9700
C4F C5F 1.444(11)
C4F H4F1 0.9700
C4F H4F2 0.9700
C5F H5F1 0.9600
C5F H5F2 0.9600
C5F H5F3 0.9600

loop_
_geom_hbond_atom_site_label_D
_geom_hbond_atom_site_label_H
_geom_hbond_atom_site_label_A
_geom_hbond_distance_DH
_geom_hbond_distance_HA
_geom_hbond_distance_DA
_geom_hbond_angle_DHA
N1 H1N Cl1 0.86 2.40 3.257(6) 179
N2 H2N Cl1 0.86 2.41 3.267(6) 176
N3 H3N Cl1 0.86 2.40 3.259(6) 174
N4 H4 Cl1 0.86 2.41 3.272(6) 178
